data_1569246
loop_
_publ_author_name
'Reichl, Stephan'
'Riedlberger, Felix'
'Piesch, Martin'
'Bal&#xe1;zs, G&#xe1;bor'
'Seidl, Michael'
'Scheer, Manfred'

_publ_section_title
;
 Controlled introduction of functional groups at one P atom in
 [Cp*Fe(<i>&#x3b7;</i><sup>5</sup>-P<sub>5</sub>)] and release of
 functionalised phosphines.
;
_journal_issue 26
_journal_name_full 'Chemical science'
_journal_page_first 7285
_journal_page_last 7290
_journal_paper_doi 10.1039/d3sc01488f
_journal_volume 14
_journal_year 2023
_chemical_formula_moiety '1(C29 H40 Fe P6)'
_chemical_formula_sum 'C29 H40 Fe P6'
_chemical_formula_weight 630.28
_space_group_crystal_system triclinic
_space_group_IT_number 2
_space_group_name_Hall '-P 1'
_space_group_name_H-M_alt 'P -1'
_atom_sites_solution_hydrogens geom
_atom_sites_solution_primary dual
_audit_creation_date 2020-07-30
_audit_creation_method
;
Olex2 1.3-alpha
(compiled 2020.07.16 svn.r6f6c53a7 for OlexSys, GUI svn.r6139)
;
_audit_update_record
;
2020-11-02 deposited with the CCDC.	2023-05-30 downloaded from the CCDC.
;
_cell_angle_alpha 85.336(3)
_cell_angle_beta 85.053(4)
_cell_angle_gamma 88.352(4)
_cell_formula_units_Z 4
_cell_length_a 11.7026(6)
_cell_length_b 14.3826(5)
_cell_length_c 18.9471(7)
_cell_measurement_reflns_used 15905
_cell_measurement_temperature 123(1)
_cell_measurement_theta_max 73.5560
_cell_measurement_theta_min 3.7070
_cell_volume 3165.9(2)
_computing_cell_refinement 'CrysAlisPro 1.171.41.48a (Rigaku OD, 2019)'
_computing_data_collection 'CrysAlisPro 1.171.41.48a (Rigaku OD, 2019)'
_computing_data_reduction 'CrysAlisPro 1.171.41.48a (Rigaku OD, 2019)'
_computing_molecular_graphics 'Olex2 1.3-alpha (Dolomanov et al., 2009)'
_computing_publication_material 'Olex2 1.3-alpha (Dolomanov et al., 2009)'
_computing_structure_refinement 'SHELXL 2018/3 (Sheldrick, 2015)'
_computing_structure_solution 'SHELXT  (Sheldrick, 2015)'
_diffrn_ambient_temperature 123(1)
_diffrn_detector_area_resol_mean 4.2047
_diffrn_detector_type TitanS2
_diffrn_measured_fraction_theta_full 0.994
_diffrn_measured_fraction_theta_max 0.965
_diffrn_measurement_details
;
List of Runs (angles in degrees, time in seconds):

  # Type    Start    End  Width  t~exp~   \w     \q     \k     \f   Frames
#--------------------------------------------------------------------------
  1  \w     21.00 115.00   1.00    5.00    --   45.15  57.00 -90.00   94
  2  \w    -24.00  69.00   1.00    5.00    --   45.15 -57.00 120.00   93
  3  \w    -21.00  75.00   1.00    5.00    --   45.15 -77.00   0.00   96
  4  \w     35.00  72.00   1.00   20.00    --  103.33 -45.00 -90.00   37
  5  \w     35.00  72.00   1.00   20.00    --  103.33 -45.00  30.00   37
  6  \w     81.00 175.00   1.00   20.00    --  103.33  33.00 147.82   94
  7  \w     31.00  57.00   1.00   20.00    --  103.33 -30.00 -30.00   26
  8  \w     32.00 112.00   1.00   20.00    --  103.33-125.00-150.00   80
  9  \w     22.00 107.00   1.00   20.00    --  103.33 -94.00   0.00   85
 10  \w     35.00  72.00   1.00   20.00    --  103.33 -45.00 150.00   37
 11  \w     97.00 175.00   1.00   20.00    --  103.33 125.00   0.00   78
 12  \w     32.00 112.00   1.00   20.00    --  103.33-125.00 -30.00   80
 13  \w     67.00 178.00   1.00   20.00    --  103.33  15.00  90.00  111
 14  \w     32.00 127.00   1.00   20.00    --  103.33 -77.00  30.00   95
 15  \w     16.00 115.00   1.00    5.00    --   45.15  72.00 152.66   99
 16  \w     15.00  42.00   1.00    5.00    --   45.15  76.00  85.20   27
 17  \w     15.00  42.00   1.00    5.00    --   45.15  78.00  38.60   27
 18  \w     78.00 173.00   1.00   20.00    --  103.33  61.00-180.00   95
 19  \w     80.00 172.00   1.00   20.00    --  103.33  45.00-120.00   92
 20  \w     80.00 172.00   1.00   20.00    --  103.33  45.00   0.00   92
 21  \w     80.00 176.00   1.00   20.00    --  103.33  30.00 -30.00   96
;
_diffrn_measurement_device 'four-circle diffractometer'
_diffrn_measurement_device_type 'GV50, TitanS2'
_diffrn_measurement_method '\w scans'
_diffrn_radiation_type CuK\a
_diffrn_radiation_wavelength 1.54184
_diffrn_reflns_av_R_equivalents 0.0356
_diffrn_reflns_av_unetI/netI 0.0372
_diffrn_reflns_Laue_measured_fraction_full 0.994
_diffrn_reflns_Laue_measured_fraction_max 0.965
_diffrn_reflns_limit_h_max 14
_diffrn_reflns_limit_h_min -14
_diffrn_reflns_limit_k_max 17
_diffrn_reflns_limit_k_min -17
_diffrn_reflns_limit_l_max 21
_diffrn_reflns_limit_l_min -23
_diffrn_reflns_number 32841
_diffrn_reflns_point_group_measured_fraction_full 0.994
_diffrn_reflns_point_group_measured_fraction_max 0.965
_diffrn_reflns_theta_full 67.684
_diffrn_reflns_theta_max 73.574
_diffrn_reflns_theta_min 3.726
_exptl_absorpt_coefficient_mu 6.812
_exptl_absorpt_correction_T_max 0.525
_exptl_absorpt_correction_T_min 0.274
_exptl_absorpt_correction_type gaussian
_exptl_absorpt_process_details
;
CrysAlisPro 1.171.41.48a (Rigaku Oxford Diffraction, 2019)
Numerical absorption correction based on gaussian integration over
			a multifaceted crystal model
Empirical absorption correction using spherical harmonics,
 implemented in SCALE3 ABSPACK scaling algorithm.
;
_exptl_crystal_colour 'dark green'
_exptl_crystal_colour_modifier dark
_exptl_crystal_colour_primary green
_exptl_crystal_density_diffrn 1.322
_exptl_crystal_description block
_exptl_crystal_F_000 1320
_exptl_crystal_size_max 0.3
_exptl_crystal_size_mid 0.18
_exptl_crystal_size_min 0.15
_refine_diff_density_max 0.670
_refine_diff_density_min -0.766
_refine_diff_density_rms 0.080
_refine_ls_extinction_method none
_refine_ls_goodness_of_fit_ref 1.068
_refine_ls_hydrogen_treatment constr
_refine_ls_matrix_type full
_refine_ls_number_parameters 1206
_refine_ls_number_reflns 12335
_refine_ls_number_restraints 753
_refine_ls_restrained_S_all 1.056
_refine_ls_R_factor_all 0.0737
_refine_ls_R_factor_gt 0.0626
_refine_ls_shift/su_max 0.001
_refine_ls_shift/su_mean 0.000
_refine_ls_structure_factor_coef Fsqd
_refine_ls_weighting_details 'w=1/[\s^2^(Fo^2^)+(0.0302P)^2^+13.5488P] where P=(Fo^2^+2Fc^2^)/3'
_refine_ls_weighting_scheme calc
_refine_ls_wR_factor_gt 0.1432
_refine_ls_wR_factor_ref 0.1471
_reflns_Friedel_coverage 0.000
_reflns_number_gt 9948
_reflns_number_total 12335
_reflns_threshold_expression 'I > 2\s(I)'
_cod_data_source_file d3sc01488f2.cif
_cod_data_source_block tpabs_erroroff_gaus
_cod_depositor_comments 'Adding full bibliography for 1569243--1569247.cif.'
_cod_database_code 1569246
_shelx_shelxl_version_number 2018/3
_shelx_space_group_comment
;
The symmetry employed for this shelxl refinement is uniquely defined
by the following loop, which should always be used as a source of
symmetry information in preference to the above space-group names.
They are only intended as comments.
;
_shelx_estimated_absorpt_t_max 0.428
_shelx_estimated_absorpt_t_min 0.234
_olex2_refinement_description
;
1. Fixed Uiso
 At 1.2 times of:
  All C(H) groups, All C(H,H) groups
 At 1.5 times of:
  All C(H,H,H) groups
2. Restrained distances
 C38B-C37B \\sim C36B-C37B \\sim C38B-C34B \\sim C35B-C34B \\sim C36B-C35B
 with sigma of 0.02
 C22B-C23B \\sim C23B-C18B \\sim C18B-C19B \\sim C19B-C20B \\sim C20B-C21B
\\sim C21B-C22B
 with sigma of 0.02
 P12A-C46A \\sim P12B-C46B
 with sigma of 0.02
 C58B-C53B \\sim C57B-C58B \\sim C57B-C56B \\sim C55B-C56B \\sim C54B-C55B
\\sim C53B-C54B
 with sigma of 0.04
 C15B-C16B \\sim C17B-C16B
 with sigma of 0.02
 P7-C44A \\sim P7-C44B
 with sigma of 0.02
 C7B-C8B \\sim C9B-C8B \\sim C7B-C6B \\sim C5B-C6B \\sim C6A-C5A \\sim C5B-C9B
\\sim C9A-C5A \\sim C9A-C8A
 \\sim C8A-C7A \\sim C6A-C7A
 with sigma of 0.02
 P10B-P11B \\sim P11A-P10A \\sim P9A-P10A \\sim P10B-P9B \\sim P9A-P8A \\sim
P8B-P9B
 with sigma of 0.02
 P11B-P7 \\sim P11A-P7 \\sim P8B-P7 \\sim P8A-P7
 with sigma of 0.02
 C40B-C36B \\sim C40B-C34B
 with sigma of 0.02
 C17B-C16B \\sim C17A-C16A \\sim C16A-C15A \\sim C15B-C16B
 with sigma of 0.02
 P6A-C17A \\sim P6B-C17B
 with sigma of 0.02
 P3A-P2 \\sim P3B-P2 \\sim P5B-P4B \\sim P4A-P5A \\sim P3B-P4B \\sim P3A-P4A
 with sigma of 0.02
 P1-P5B \\sim P1-P5A
 with sigma of 0.02
 C52B-C47B \\sim C52A-C47A \\sim C52B-C51B \\sim C52A-C51A \\sim C51B-C50B
\\sim C51A-C50A \\sim C50B-
 C49B \\sim C50A-C49A \\sim C49B-C48B \\sim C48A-C47A \\sim C48B-C47B \\sim
C49A-C48A
 with sigma of 0.02
 C25B-C24B \\sim C29B-C24B \\sim C29B-C28B \\sim C28B-C27B \\sim C27B-C26B
\\sim C26B-C25B \\sim C26A-
 C25A
 with sigma of 0.02
3. Uiso/Uaniso restraints and constraints
C47B \\sim C52B \\sim C51B \\sim C50B \\sim C49B \\sim C48B \\sim C53B \\sim
C58B \\sim C57B \\sim C56B \\sim C55B \\sim C54B \\sim C53A: within 1.7A with
sigma of 0.01 and sigma for terminal atoms of 0.02 within 1.7A
C15A \\sim C15B \\sim C16B \\sim C16A \\sim C17B \\sim C17A \\sim P6B \\sim P6A
\\sim C24B \\sim C29B \\sim C27B \\sim C26B \\sim C25B \\sim C28B \\sim C18B
\\sim C19B \\sim C20B \\sim C21B \\sim C22B \\sim C23B: within 1.7A with sigma
of 0.005 and sigma for terminal atoms of 0.01 within 1.7A
C46B \\sim C45B \\sim C44B \\sim C46A: within 1.7A with sigma of 0.01 and sigma
for terminal atoms of 0.02 within 1.7A
C10B \\sim C5B \\sim C9B \\sim C14B \\sim C8B \\sim C13B \\sim C12B \\sim C7B
\\sim C6B \\sim C11B \\sim C6A: within 1.7A with sigma of 0.01 and sigma for
terminal atoms of 0.02 within 1.7A
P11A \\sim P11B \\sim P10A \\sim P10B \\sim P9A \\sim P9B \\sim P8B \\sim P8A:
within 2.5A with sigma of 0.02 and sigma for terminal atoms of 0.02 within 2.5A
C40B \\sim C35B \\sim C36B \\sim C41B \\sim C37B \\sim C42B \\sim C38B \\sim
C43B \\sim C34B \\sim C39B \\sim C36A: within 1.7A with sigma of 0.005 and
sigma for terminal atoms of 0.005 within 1.7A
P3B \\sim P3A \\sim P4B \\sim P4A \\sim P5B \\sim P5A: within 2.5A with sigma
of 0.01 and sigma for terminal atoms of 0.02 within 2.5A
4. Others
 Fixed Sof: P8A(0.76) P12A(0.85) P10A(0.76) P5A(0.65) P9A(0.76) P6A(0.77)
 P4A(0.65) C38A(0.85) C58A(0.85) H58A(0.85) C48A(0.85) H48A(0.85) C29A(0.77)
 H29A(0.77) C35A(0.85) C49A(0.85) H49A(0.85) C34A(0.85) C23A(0.77) H23A(0.77)
 C47A(0.85) C7A(0.85) C36A(0.85) C53A(0.85) C28A(0.77) H28A(0.77) C15A(0.77)
 H15A(0.77) H15B(0.77) C5A(0.85) C27A(0.77) H27A(0.77) C6A(0.85) C37A(0.85)
 C8A(0.85) C25A(0.77) H25A(0.77) C9A(0.85) C44A(0.85) H44A(0.85) H44B(0.85)
 C26A(0.77) H26A(0.77) C24A(0.77) C52A(0.85) H52A(0.85) C57A(0.85) H57A(0.85)
 C18A(0.77) C45A(0.85) H45A(0.85) H45B(0.85) C43A(0.85) H43A(0.85) H43B(0.85)
 H43C(0.85) C16A(0.77) H16A(0.77) H16B(0.77) C19A(0.77) H19A(0.77) C56A(0.85)
 H56A(0.85) C20A(0.77) H20A(0.77) C46A(0.85) H46A(0.85) H46B(0.85) C50A(0.85)
 H50A(0.85) C40A(0.85) H40A(0.85) H40B(0.85) H40C(0.85) C54A(0.85) H54A(0.85)
 C17A(0.77) H17A(0.77) H17B(0.77) C39A(0.85) H39A(0.85) H39B(0.85) H39C(0.85)
 C22A(0.77) H22A(0.77) C51A(0.85) H51A(0.85) C55A(0.85) H55A(0.85) C12A(0.85)
 H12A(0.85) H12B(0.85) H12C(0.85) C42A(0.85) H42A(0.85) H42B(0.85) H42C(0.85)
 C10A(0.85) H10A(0.85) H10B(0.85) H10C(0.85) C21A(0.77) H21A(0.77) C11A(0.85)
 H11A(0.85) H11B(0.85) H11C(0.85) C13A(0.85) H13A(0.85) H13B(0.85) H13C(0.85)
 C14A(0.85) H14A(0.85) H14B(0.85) H14C(0.85) P3A(0.65) P6B(0.23) P12B(0.15)
 C6B(0.15) C9B(0.15) C5B(0.15) C7B(0.15) C8B(0.15) C11B(0.15) H11D(0.15)
 H11E(0.15) H11F(0.15) C14B(0.15) H14D(0.15) H14E(0.15) H14F(0.15) C10B(0.15)
 H10D(0.15) H10E(0.15) H10F(0.15) C12B(0.15) H12D(0.15) H12E(0.15) H12F(0.15)
 C13B(0.15) H13D(0.15) H13E(0.15) H13F(0.15) C41A(0.85) H41A(0.85) H41B(0.85)
 H41C(0.85) P11A(0.76) C17B(0.23) H17C(0.23) H17D(0.23) C16B(0.23) H16C(0.23)
 H16D(0.23) C15B(0.23) H15C(0.23) H15D(0.23) C45B(0.15) H45C(0.15) H45D(0.15)
 C46B(0.15) H46C(0.15) H46D(0.15) C44B(0.15) H44C(0.15) H44D(0.15) C37B(0.15)
 C34B(0.15) C38B(0.15) C35B(0.15) C36B(0.15) C42B(0.15) H42D(0.15) H42E(0.15)
 H42F(0.15) C39B(0.15) H39D(0.15) H39E(0.15) H39F(0.15) C43B(0.15) H43D(0.15)
 H43E(0.15) H43F(0.15) C41B(0.15) H41D(0.15) H41E(0.15) H41F(0.15) C40B(0.15)
 H40D(0.15) H40E(0.15) H40F(0.15) C50B(0.15) H50B(0.15) C49B(0.15) H49B(0.15)
 C48B(0.15) H48B(0.15) C47B(0.15) C52B(0.15) H52B(0.15) C51B(0.15) H51B(0.15)
 C56B(0.15) H56B(0.15) C55B(0.15) H55B(0.15) C54B(0.15) H54B(0.15) C53B(0.15)
 C58B(0.15) H58B(0.15) C57B(0.15) H57B(0.15) C22B(0.23) H22B(0.23) C23B(0.23)
 H23B(0.23) C18B(0.23) C19B(0.23) H19B(0.23) C20B(0.23) H20B(0.23) C21B(0.23)
 H21B(0.23) C24B(0.23) C25B(0.23) H25B(0.23) C26B(0.23) H26B(0.23) C27B(0.23)
 H27B(0.23) C28B(0.23) H28B(0.23) C29B(0.23) H29B(0.23) P3B(0.35) P4B(0.35)
 P5B(0.35) P9B(0.24) P8B(0.24) P10B(0.24) P11B(0.24)
5.a Secondary CH2 refined with riding coordinates:
 C15A(H15A,H15B), C44A(H44A,H44B), C45A(H45A,H45B), C16A(H16A,H16B), C46A(H46A,
 H46B), C17A(H17A,H17B), C17B(H17C,H17D), C16B(H16C,H16D), C15B(H15C,H15D),
 C45B(H45C,H45D), C46B(H46C,H46D), C44B(H44C,H44D)
5.b Aromatic/amide H refined with riding coordinates:
 C58A(H58A), C48A(H48A), C29A(H29A), C49A(H49A), C23A(H23A), C28A(H28A),
 C27A(H27A), C25A(H25A), C26A(H26A), C52A(H52A), C57A(H57A), C19A(H19A),
 C56A(H56A), C20A(H20A), C50A(H50A), C54A(H54A), C22A(H22A), C51A(H51A),
 C55A(H55A), C21A(H21A), C50B(H50B), C49B(H49B), C48B(H48B), C52B(H52B),
 C51B(H51B), C56B(H56B), C55B(H55B), C54B(H54B), C58B(H58B), C57B(H57B),
 C22B(H22B), C23B(H23B), C19B(H19B), C20B(H20B), C21B(H21B), C25B(H25B),
 C26B(H26B), C27B(H27B), C28B(H28B), C29B(H29B)
5.c Idealised Me refined as rotating group:
 C31(H31A,H31B,H31C), C4(H4A,H4B,H4C), C43A(H43A,H43B,H43C), C32(H32A,H32B,
 H32C), C33(H33A,H33B,H33C), C40A(H40A,H40B,H40C), C2(H2A,H2B,H2C), C39A(H39A,
 H39B,H39C), C12A(H12A,H12B,H12C), C42A(H42A,H42B,H42C), C10A(H10A,H10B,H10C),
 C3(H3A,H3B,H3C), C11A(H11A,H11B,H11C), C13A(H13A,H13B,H13C), C14A(H14A,H14B,
 H14C), C11B(H11D,H11E,H11F), C14B(H14D,H14E,H14F), C10B(H10D,H10E,H10F),
 C12B(H12D,H12E,H12F), C13B(H13D,H13E,H13F), C41A(H41A,H41B,H41C), C42B(H42D,
 H42E,H42F), C39B(H39D,H39E,H39F), C43B(H43D,H43E,H43F), C41B(H41D,H41E,H41F),
 C40B(H40D,H40E,H40F)
;
_olex2_submission_special_instructions 'No special instructions were received'
_oxdiff_exptl_absorpt_empirical_details
;
Empirical correction (ABSPACK) includes:
- Absorption correction using spherical harmonics
- Frame scaling
;

loop_
_space_group_symop_operation_xyz
'x, y, z'
'-x, -y, -z'

loop_
_atom_site_label
_atom_site_type_symbol
_atom_site_fract_x
_atom_site_fract_y
_atom_site_fract_z
_atom_site_U_iso_or_equiv
_atom_site_adp_type
_atom_site_occupancy
_atom_site_site_symmetry_order
_atom_site_calc_flag
_atom_site_refinement_flags_posn
_atom_site_refinement_flags_adp
_atom_site_refinement_flags_occupancy
_atom_site_disorder_assembly
_atom_site_disorder_group
Fe2 Fe 1.28378(6) 0.12081(5) 0.62386(4) 0.02706(17) Uani 1 1 d . . . . .
P7 P 1.05187(10) 0.19348(8) 0.57984(7) 0.0316(3) Uani 1 1 d D . . . .
P8A P 1.1188(2) 0.05280(16) 0.58874(12) 0.0242(5) Uani 0.76 1 d D U P A 1
P12A P 0.85749(11) 0.41695(9) 0.78914(7) 0.0266(3) Uani 0.85 1 d D . P A 1
P10A P 1.3183(3) 0.20378(18) 0.5102(2) 0.0305(6) Uani 0.76 1 d D U P A 1
P5A P 0.8807(3) -0.0475(2) 0.86320(13) 0.0221(5) Uani 0.65 1 d D U P B 1
P9A P 1.2641(2) 0.06211(17) 0.51212(12) 0.0309(5) Uani 0.76 1 d D U P A 1
P6A P 1.22218(12) -0.35895(10) 0.75641(8) 0.0253(3) Uani 0.77 1 d D U P B 1
P4A P 0.7494(3) -0.01812(19) 0.94433(14) 0.0282(6) Uani 0.65 1 d D U P B 1
C38A C 1.4519(4) 0.1143(4) 0.6519(3) 0.0268(11) Uani 0.85 1 d . . P A 1
C58A C 0.8246(8) 0.5300(6) 0.6660(4) 0.0352(18) Uani 0.85 1 d . . P A 1
H58A H 0.904952 0.538264 0.665054 0.042 Uiso 0.85 1 calc R U P A 1
C48A C 0.7011(6) 0.3159(5) 0.8903(4) 0.0342(17) Uani 0.85 1 d D . P A 1
H48A H 0.713429 0.263052 0.863416 0.041 Uiso 0.85 1 calc R U P A 1
C29A C 1.3449(6) -0.3132(6) 0.6282(4) 0.0312(18) Uani 0.77 1 d . . P B 1
H29A H 1.357421 -0.256444 0.648438 0.037 Uiso 0.77 1 calc R U P B 1
C35A C 1.3064(5) 0.0235(4) 0.7083(3) 0.0294(12) Uani 0.85 1 d . . P A 1
C49A C 0.6310(7) 0.3095(6) 0.9533(4) 0.0360(19) Uani 0.85 1 d D . P A 1
H49A H 0.596600 0.251843 0.969878 0.043 Uiso 0.85 1 calc R U P A 1
C34A C 1.4060(5) 0.0231(4) 0.6589(3) 0.0269(11) Uani 0.85 1 d . . P A 1
C23A C 1.1784(12) -0.5346(7) 0.8351(6) 0.038(3) Uani 0.77 1 d . . P B 1
H23A H 1.099148 -0.524302 0.829144 0.046 Uiso 0.77 1 calc R U P B 1
C47A C 0.7533(5) 0.3998(5) 0.8664(3) 0.0272(12) Uani 0.85 1 d D . P A 1
C7A C 0.6539(6) -0.1567(4) 0.7619(3) 0.0279(12) Uani 0.85 1 d D . P B 1
C36A C 1.2904(5) 0.1154(5) 0.7309(3) 0.0317(12) Uani 0.85 1 d . U P A 1
C30 C 0.9582(4) 0.2278(4) 0.5067(3) 0.0426(12) Uani 1 1 d . . . . .
C53A C 0.7688(5) 0.4738(4) 0.7208(3) 0.0255(11) Uani 0.85 1 d . U P A 1
C28A C 1.3894(13) -0.3264(7) 0.5590(7) 0.041(3) Uani 0.77 1 d . . P B 1
H28A H 1.432139 -0.278159 0.532540 0.049 Uiso 0.77 1 calc R U P B 1
C15A C 0.9986(5) -0.2330(4) 0.8135(3) 0.0245(11) Uani 0.77 1 d D U P B 1
H15A H 0.962976 -0.197926 0.773631 0.029 Uiso 0.77 1 calc R U P B 1
H15B H 1.081139 -0.218236 0.808835 0.029 Uiso 0.77 1 calc R U P B 1
C5A C 0.5417(5) -0.0605(5) 0.8322(3) 0.0338(13) Uani 0.85 1 d D . P B 1
C27A C 1.3727(7) -0.4083(6) 0.5282(4) 0.035(2) Uani 0.77 1 d . . P B 1
H27A H 1.403154 -0.416639 0.480906 0.042 Uiso 0.77 1 calc R U P B 1
C6A C 0.5572(6) -0.1541(5) 0.8131(3) 0.0313(14) Uani 0.85 1 d D U P B 1
C37A C 1.3812(6) 0.1716(4) 0.6975(3) 0.0309(12) Uani 0.85 1 d . . P A 1
C8A C 0.6951(5) -0.0640(5) 0.7477(3) 0.0311(12) Uani 0.85 1 d D . P B 1
C1 C 1.0359(5) -0.2120(4) 0.9679(3) 0.0438(12) Uani 1 1 d . . . . .
C25A C 1.2668(5) -0.4649(5) 0.6360(4) 0.0276(13) Uani 0.77 1 d D . P B 1
H25A H 1.224707 -0.513473 0.662469 0.033 Uiso 0.77 1 calc R U P B 1
C9A C 0.6264(7) -0.0052(4) 0.7919(4) 0.0344(13) Uani 0.85 1 d D . P B 1
C44A C 0.9632(6) 0.2035(5) 0.6633(3) 0.0338(15) Uani 0.85 1 d D . P A 1
H44A H 0.885435 0.181526 0.657338 0.041 Uiso 0.85 1 calc R U P A 1
H44B H 0.995835 0.161124 0.700561 0.041 Uiso 0.85 1 calc R U P A 1
C26A C 1.3104(7) -0.4781(5) 0.5678(4) 0.0323(16) Uani 0.77 1 d D . P B 1
H26A H 1.297930 -0.535000 0.547696 0.039 Uiso 0.77 1 calc R U P B 1
C24A C 1.2824(5) -0.3828(4) 0.6675(3) 0.0246(12) Uani 0.77 1 d . . P B 1
C52A C 0.7337(6) 0.4761(4) 0.9067(5) 0.0372(16) Uani 0.85 1 d D . P A 1
H52A H 0.770061 0.533376 0.891415 0.045 Uiso 0.85 1 calc R U P A 1
C31 C 1.0195(5) 0.1970(4) 0.4380(3) 0.0490(14) Uani 1 1 d . . . . .
H31A H 1.094055 0.226972 0.429296 0.074 Uiso 1 1 calc R U . . .
H31B H 0.972798 0.215074 0.398330 0.074 Uiso 1 1 calc R U . . .
H31C H 1.030932 0.129055 0.442026 0.074 Uiso 1 1 calc R U . . .
C57A C 0.7643(6) 0.5735(4) 0.6135(3) 0.0370(16) Uani 0.85 1 d . . P A 1
H57A H 0.803221 0.611328 0.576099 0.044 Uiso 0.85 1 calc R U P A 1
C18A C 1.2576(6) -0.4686(5) 0.8067(4) 0.0288(16) Uani 0.77 1 d . . P B 1
C45A C 0.9517(6) 0.3002(4) 0.6892(3) 0.0356(13) Uani 0.85 1 d . . P A 1
H45A H 0.921207 0.344061 0.652023 0.043 Uiso 0.85 1 calc R U P A 1
H45B H 1.028130 0.321706 0.698626 0.043 Uiso 0.85 1 calc R U P A 1
C4 C 1.0548(6) -0.3172(4) 0.9839(3) 0.0565(16) Uani 1 1 d . . . . .
H4A H 1.098120 -0.328352 1.025923 0.085 Uiso 1 1 calc R U . . .
H4B H 1.098026 -0.343024 0.943103 0.085 Uiso 1 1 calc R U . . .
H4C H 0.980411 -0.347380 0.992934 0.085 Uiso 1 1 calc R U . . .
C43A C 1.5593(5) 0.1437(5) 0.6081(3) 0.0405(14) Uani 0.85 1 d . . P A 1
H43A H 1.563297 0.115469 0.562608 0.061 Uiso 0.85 1 calc R U P A 1
H43B H 1.626055 0.123115 0.633623 0.061 Uiso 0.85 1 calc R U P A 1
H43C H 1.558748 0.211833 0.599560 0.061 Uiso 0.85 1 calc R U P A 1
C16A C 0.9875(5) -0.3380(4) 0.8057(3) 0.0262(10) Uani 0.77 1 d D U P B 1
H16A H 1.005584 -0.373810 0.850343 0.031 Uiso 0.77 1 calc R U P B 1
H16B H 0.907508 -0.351081 0.797078 0.031 Uiso 0.77 1 calc R U P B 1
C19A C 1.3727(6) -0.4842(5) 0.8187(4) 0.0273(14) Uani 0.77 1 d . . P B 1
H19A H 1.427584 -0.439347 0.799842 0.033 Uiso 0.77 1 calc R U P B 1
C56A C 0.6478(6) 0.5627(5) 0.6145(3) 0.0402(15) Uani 0.85 1 d . . P A 1
H56A H 0.606351 0.594983 0.578722 0.048 Uiso 0.85 1 calc R U P A 1
C32 C 0.9391(6) 0.3336(4) 0.5010(3) 0.0574(16) Uani 1 1 d . . . . .
H32A H 0.893489 0.352148 0.543621 0.086 Uiso 1 1 calc R U . . .
H32B H 0.898109 0.352328 0.458948 0.086 Uiso 1 1 calc R U . . .
H32C H 1.013359 0.364252 0.496741 0.086 Uiso 1 1 calc R U . . .
C20A C 1.4082(7) -0.5630(6) 0.8571(4) 0.0359(15) Uani 0.77 1 d . . P B 1
H20A H 1.486981 -0.572032 0.864920 0.043 Uiso 0.77 1 calc R U P B 1
C46A C 0.8715(5) 0.2997(4) 0.7568(3) 0.0331(12) Uani 0.85 1 d D U P A 1
H46A H 0.901791 0.255463 0.793861 0.040 Uiso 0.85 1 calc R U P A 1
H46B H 0.795000 0.278388 0.747288 0.040 Uiso 0.85 1 calc R U P A 1
C50A C 0.6109(8) 0.3862(6) 0.9921(4) 0.045(2) Uani 0.85 1 d D . P A 1
H50A H 0.562088 0.381684 1.034871 0.054 Uiso 0.85 1 calc R U P A 1
C33 C 0.8448(5) 0.1771(5) 0.5217(4) 0.0641(18) Uani 1 1 d . . . . .
H33A H 0.860120 0.110355 0.532299 0.096 Uiso 1 1 calc R U . . .
H33B H 0.800684 0.186223 0.479854 0.096 Uiso 1 1 calc R U . . .
H33C H 0.800639 0.202305 0.562446 0.096 Uiso 1 1 calc R U . . .
C40A C 1.2381(6) -0.0614(4) 0.7331(4) 0.0482(16) Uani 0.85 1 d . . P A 1
H40A H 1.161622 -0.042265 0.752728 0.072 Uiso 0.85 1 calc R U P A 1
H40B H 1.277231 -0.098539 0.769872 0.072 Uiso 0.85 1 calc R U P A 1
H40C H 1.230802 -0.099015 0.692894 0.072 Uiso 0.85 1 calc R U P A 1
C54A C 0.6527(5) 0.4615(5) 0.7207(4) 0.0369(14) Uani 0.85 1 d . . P A 1
H54A H 0.613869 0.422640 0.757570 0.044 Uiso 0.85 1 calc R U P A 1
C2 C 0.9851(5) -0.1699(5) 1.0354(3) 0.0559(16) Uani 1 1 d . . . . .
H2A H 0.910746 -0.197839 1.050771 0.084 Uiso 1 1 calc R U . . .
H2B H 0.974600 -0.102319 1.025885 0.084 Uiso 1 1 calc R U . . .
H2C H 1.037287 -0.182461 1.073013 0.084 Uiso 1 1 calc R U . . .
C17A C 1.0690(5) -0.3695(4) 0.7440(3) 0.0276(10) Uani 0.77 1 d D U P B 1
H17A H 1.051717 -0.331849 0.699913 0.033 Uiso 0.77 1 calc R U P B 1
H17B H 1.053867 -0.435455 0.737346 0.033 Uiso 0.77 1 calc R U P B 1
C39A C 1.4580(6) -0.0598(4) 0.6241(3) 0.0410(14) Uani 0.85 1 d . . P A 1
H39A H 1.396957 -0.097053 0.608999 0.062 Uiso 0.85 1 calc R U P A 1
H39B H 1.501842 -0.098037 0.657972 0.062 Uiso 0.85 1 calc R U P A 1
H39C H 1.509153 -0.038675 0.582590 0.062 Uiso 0.85 1 calc R U P A 1
C22A C 1.2153(8) -0.6161(6) 0.8725(5) 0.046(2) Uani 0.77 1 d . . P B 1
H22A H 1.161097 -0.662393 0.889372 0.055 Uiso 0.77 1 calc R U P B 1
C51A C 0.6621(7) 0.4698(5) 0.9684(4) 0.0475(18) Uani 0.85 1 d D . P A 1
H51A H 0.647932 0.522910 0.994857 0.057 Uiso 0.85 1 calc R U P A 1
C55A C 0.5911(7) 0.5058(6) 0.6667(5) 0.047(2) Uani 0.85 1 d . . P A 1
H55A H 0.511131 0.496405 0.666344 0.057 Uiso 0.85 1 calc R U P A 1
C12A C 0.6967(6) -0.2381(4) 0.7224(3) 0.0467(16) Uani 0.85 1 d . . P B 1
H12A H 0.685052 -0.295754 0.753245 0.070 Uiso 0.85 1 calc R U P B 1
H12B H 0.778678 -0.231343 0.707991 0.070 Uiso 0.85 1 calc R U P B 1
H12C H 0.654551 -0.240744 0.680173 0.070 Uiso 0.85 1 calc R U P B 1
C42A C 1.4023(6) 0.2713(4) 0.7091(3) 0.0450(15) Uani 0.85 1 d . . P A 1
H42A H 1.432185 0.303993 0.664196 0.068 Uiso 0.85 1 calc R U P A 1
H42B H 1.458426 0.273606 0.744430 0.068 Uiso 0.85 1 calc R U P A 1
H42C H 1.330245 0.301453 0.726265 0.068 Uiso 0.85 1 calc R U P A 1
C10A C 0.4471(6) -0.0259(6) 0.8839(4) 0.0566(19) Uani 0.85 1 d . . P B 1
H10A H 0.383407 0.000041 0.857554 0.085 Uiso 0.85 1 calc R U P B 1
H10B H 0.476723 0.022669 0.910353 0.085 Uiso 0.85 1 calc R U P B 1
H10C H 0.419890 -0.077889 0.917093 0.085 Uiso 0.85 1 calc R U P B 1
C3 C 1.1494(5) -0.1650(5) 0.9406(4) 0.0674(19) Uani 1 1 d . . . . .
H3A H 1.200451 -0.167232 0.979114 0.101 Uiso 1 1 calc R U . . .
H3B H 1.133995 -0.099844 0.924147 0.101 Uiso 1 1 calc R U . . .
H3C H 1.186199 -0.197992 0.901108 0.101 Uiso 1 1 calc R U . . .
C21A C 1.3285(7) -0.6308(5) 0.8852(4) 0.0425(17) Uani 0.77 1 d . . P B 1
H21A H 1.352428 -0.685272 0.912304 0.051 Uiso 0.77 1 calc R U P B 1
C11A C 0.4852(6) -0.2362(5) 0.8394(4) 0.0511(17) Uani 0.85 1 d . . P B 1
H11A H 0.432362 -0.247773 0.803819 0.077 Uiso 0.85 1 calc R U P B 1
H11B H 0.441205 -0.223147 0.884004 0.077 Uiso 0.85 1 calc R U P B 1
H11C H 0.534935 -0.291317 0.847475 0.077 Uiso 0.85 1 calc R U P B 1
C13A C 0.7919(6) -0.0346(5) 0.6947(3) 0.0512(17) Uani 0.85 1 d . . P B 1
H13A H 0.848176 -0.086086 0.690592 0.077 Uiso 0.85 1 calc R U P B 1
H13B H 0.828789 0.019577 0.710455 0.077 Uiso 0.85 1 calc R U P B 1
H13C H 0.762367 -0.017952 0.648438 0.077 Uiso 0.85 1 calc R U P B 1
C14A C 0.6392(7) 0.0977(4) 0.7956(4) 0.060(2) Uani 0.85 1 d . . P B 1
H14A H 0.596382 0.131837 0.759106 0.090 Uiso 0.85 1 calc R U P B 1
H14B H 0.720497 0.113277 0.787566 0.090 Uiso 0.85 1 calc R U P B 1
H14C H 0.608991 0.115361 0.842654 0.090 Uiso 0.85 1 calc R U P B 1
P2 P 0.76690(10) -0.25138(8) 0.91079(6) 0.0288(2) Uani 1 1 d D . . . .
P3A P 0.6724(5) -0.1510(3) 0.9753(2) 0.0274(7) Uani 0.65 1 d D U P B 1
P6B P 1.1484(4) -0.4268(4) 0.7159(3) 0.0338(10) Uani 0.23 1 d D U P B 2
P12B P 0.7769(5) 0.3388(5) 0.7588(4) 0.0220(14) Uani 0.15 1 d D . P A 2
C6B C 0.600(3) -0.169(3) 0.794(2) 0.033(4) Uani 0.15 1 d D U P B 2
C9B C 0.591(3) -0.023(3) 0.829(2) 0.033(4) Uani 0.15 1 d D U P B 2
C5B C 0.535(3) -0.109(3) 0.839(2) 0.033(4) Uani 0.15 1 d D U P B 2
C7B C 0.695(3) -0.115(3) 0.7652(19) 0.035(4) Uani 0.15 1 d D U P B 2
C8B C 0.688(3) -0.020(3) 0.779(2) 0.038(5) Uani 0.15 1 d D U P B 2
C11B C 0.585(3) -0.272(2) 0.7846(18) 0.042(7) Uani 0.15 1 d . U P B 2
H11D H 0.563396 -0.305228 0.830822 0.063 Uiso 0.15 1 calc R U P B 2
H11E H 0.656809 -0.298619 0.763857 0.063 Uiso 0.15 1 calc R U P B 2
H11F H 0.524116 -0.278254 0.752796 0.063 Uiso 0.15 1 calc R U P B 2
C14B C 0.531(3) 0.066(2) 0.866(2) 0.047(7) Uani 0.15 1 d . U P B 2
H14D H 0.455563 0.048283 0.888333 0.070 Uiso 0.15 1 calc R U P B 2
H14E H 0.522322 0.117399 0.829346 0.070 Uiso 0.15 1 calc R U P B 2
H14F H 0.579382 0.084729 0.901319 0.070 Uiso 0.15 1 calc R U P B 2
C10B C 0.426(3) -0.139(3) 0.885(2) 0.045(7) Uani 0.15 1 d . U P B 2
H10D H 0.358363 -0.118073 0.859946 0.068 Uiso 0.15 1 calc R U P B 2
H10E H 0.422992 -0.109782 0.930168 0.068 Uiso 0.15 1 calc R U P B 2
H10F H 0.426155 -0.206601 0.893895 0.068 Uiso 0.15 1 calc R U P B 2
C12B C 0.786(3) -0.145(3) 0.6979(19) 0.051(8) Uani 0.15 1 d . U P B 2
H12D H 0.805899 -0.211901 0.704929 0.077 Uiso 0.15 1 calc R U P B 2
H12E H 0.855458 -0.108672 0.696041 0.077 Uiso 0.15 1 calc R U P B 2
H12F H 0.749608 -0.133223 0.653259 0.077 Uiso 0.15 1 calc R U P B 2
C13B C 0.750(4) 0.065(3) 0.753(2) 0.061(8) Uani 0.15 1 d . U P B 2
H13D H 0.716436 0.093594 0.710444 0.091 Uiso 0.15 1 calc R U P B 2
H13E H 0.830938 0.048651 0.740563 0.091 Uiso 0.15 1 calc R U P B 2
H13F H 0.744549 0.108861 0.789812 0.091 Uiso 0.15 1 calc R U P B 2
C41A C 1.2028(6) 0.1445(5) 0.7889(3) 0.0496(16) Uani 0.85 1 d . . P A 1
H41A H 1.179059 0.209683 0.778250 0.074 Uiso 0.85 1 calc R U P A 1
H41B H 1.236796 0.138068 0.834554 0.074 Uiso 0.85 1 calc R U P A 1
H41C H 1.135845 0.104640 0.791330 0.074 Uiso 0.85 1 calc R U P A 1
P11A P 1.2051(4) 0.2684(5) 0.5873(4) 0.0266(8) Uani 0.76 1 d D U P A 1
C17B C 1.1299(15) -0.3119(11) 0.7489(9) 0.0277(17) Uani 0.23 1 d D U P B 2
H17C H 1.203500 -0.292688 0.764681 0.033 Uiso 0.23 1 calc R U P B 2
H17D H 1.108621 -0.266422 0.709904 0.033 Uiso 0.23 1 calc R U P B 2
C16B C 1.0368(17) -0.3104(13) 0.8112(10) 0.0282(15) Uani 0.23 1 d D U P B 2
H16C H 0.963716 -0.333673 0.797419 0.034 Uiso 0.23 1 calc R U P B 2
H16D H 1.060566 -0.350186 0.852712 0.034 Uiso 0.23 1 calc R U P B 2
C15B C 1.023(2) -0.2090(14) 0.8289(13) 0.028(2) Uani 0.23 1 d D U P B 2
H15C H 0.995787 -0.171718 0.786955 0.034 Uiso 0.23 1 calc R U P B 2
H15D H 1.098741 -0.185893 0.837096 0.034 Uiso 0.23 1 calc R U P B 2
C45B C 1.008(3) 0.330(3) 0.697(2) 0.039(5) Uani 0.15 1 d . U P A 2
H45C H 1.088778 0.341072 0.704657 0.047 Uiso 0.15 1 calc R U P A 2
H45D H 0.986773 0.374532 0.657181 0.047 Uiso 0.15 1 calc R U P A 2
C46B C 0.9320(16) 0.350(2) 0.7639(17) 0.034(4) Uani 0.15 1 d D U P A 2
H46C H 0.946449 0.414443 0.775373 0.040 Uiso 0.15 1 calc R U P A 2
H46D H 0.955816 0.307179 0.803814 0.040 Uiso 0.15 1 calc R U P A 2
C44B C 1.001(3) 0.223(3) 0.6710(14) 0.040(7) Uani 0.15 1 d D U P A 2
H44C H 0.919480 0.205699 0.678939 0.048 Uiso 0.15 1 calc R U P A 2
H44D H 1.043521 0.181736 0.704273 0.048 Uiso 0.15 1 calc R U P A 2
C37B C 1.432(3) 0.154(3) 0.682(2) 0.042(3) Uani 0.15 1 d D U P A 2
C34B C 1.354(3) 0.016(3) 0.694(2) 0.040(3) Uani 0.15 1 d D U P A 2
C38B C 1.442(3) 0.066(3) 0.663(2) 0.042(3) Uani 0.15 1 d D U P A 2
C35B C 1.291(3) 0.068(2) 0.741(2) 0.038(2) Uani 0.15 1 d D U P A 2
C36B C 1.335(3) 0.154(2) 0.726(2) 0.038(2) Uani 0.15 1 d D U P A 2
C42B C 1.510(3) 0.247(3) 0.6533(19) 0.046(4) Uani 0.15 1 d . U P A 2
H42D H 1.549455 0.236592 0.606668 0.069 Uiso 0.15 1 calc R U P A 2
H42E H 1.567097 0.255592 0.687034 0.069 Uiso 0.15 1 calc R U P A 2
H42F H 1.459835 0.302060 0.649342 0.069 Uiso 0.15 1 calc R U P A 2
C39B C 1.349(3) -0.091(2) 0.6866(18) 0.041(4) Uani 0.15 1 d . U P A 2
H39D H 1.312461 -0.121992 0.730488 0.062 Uiso 0.15 1 calc R U P A 2
H39E H 1.426531 -0.116298 0.677422 0.062 Uiso 0.15 1 calc R U P A 2
H39F H 1.303476 -0.101561 0.646831 0.062 Uiso 0.15 1 calc R U P A 2
C43B C 1.546(3) 0.040(3) 0.6024(18) 0.043(4) Uani 0.15 1 d . U P A 2
H43D H 1.514250 0.008373 0.564832 0.065 Uiso 0.15 1 calc R U P A 2
H43E H 1.603113 -0.000974 0.624792 0.065 Uiso 0.15 1 calc R U P A 2
H43F H 1.582620 0.097641 0.581724 0.065 Uiso 0.15 1 calc R U P A 2
C41B C 1.298(3) 0.236(2) 0.7724(18) 0.041(3) Uani 0.15 1 d . U P A 2
H41D H 1.278909 0.290928 0.741464 0.062 Uiso 0.15 1 calc R U P A 2
H41E H 1.360142 0.249718 0.800768 0.062 Uiso 0.15 1 calc R U P A 2
H41F H 1.229741 0.217872 0.804183 0.062 Uiso 0.15 1 calc R U P A 2
C40B C 1.190(3) 0.037(2) 0.7941(17) 0.040(3) Uani 0.15 1 d D U P A 2
H40D H 1.133305 0.088518 0.797700 0.060 Uiso 0.15 1 calc R U P A 2
H40E H 1.217906 0.020450 0.840860 0.060 Uiso 0.15 1 calc R U P A 2
H40F H 1.153952 -0.017018 0.777784 0.060 Uiso 0.15 1 calc R U P A 2
Fe1 Fe 0.70295(6) -0.11038(5) 0.85729(4) 0.02680(17) Uani 1 1 d . . . . .
C50B C 0.639(4) 0.416(3) 0.984(2) 0.027(6) Uani 0.15 1 d D U P A 2
H50B H 0.614106 0.432290 1.030333 0.032 Uiso 0.15 1 calc R U P A 2
C49B C 0.610(4) 0.332(3) 0.962(3) 0.028(6) Uani 0.15 1 d D U P A 2
H49B H 0.558679 0.290686 0.989170 0.033 Uiso 0.15 1 calc R U P A 2
C48B C 0.662(3) 0.313(3) 0.896(2) 0.029(6) Uani 0.15 1 d D U P A 2
H48B H 0.653469 0.250587 0.884034 0.035 Uiso 0.15 1 calc R U P A 2
C47B C 0.724(2) 0.369(2) 0.8454(18) 0.026(5) Uani 0.15 1 d D U P A 2
C52B C 0.742(3) 0.454(3) 0.8714(18) 0.024(5) Uani 0.15 1 d D U P A 2
H52B H 0.784350 0.498918 0.841021 0.028 Uiso 0.15 1 calc R U P A 2
C51B C 0.704(3) 0.478(3) 0.9385(19) 0.026(5) Uani 0.15 1 d D U P A 2
H51B H 0.722225 0.536507 0.953556 0.031 Uiso 0.15 1 calc R U P A 2
C56B C 0.675(3) 0.604(3) 0.6226(19) 0.038(5) Uani 0.15 1 d D U P A 2
H56B H 0.652661 0.653954 0.590352 0.046 Uiso 0.15 1 calc R U P A 2
C55B C 0.599(4) 0.542(3) 0.657(3) 0.035(5) Uani 0.15 1 d D U P A 2
H55B H 0.519523 0.557923 0.658683 0.042 Uiso 0.15 1 calc R U P A 2
C54B C 0.632(3) 0.459(3) 0.6881(19) 0.029(5) Uani 0.15 1 d D U P A 2
H54B H 0.576450 0.412314 0.699739 0.034 Uiso 0.15 1 calc R U P A 2
C53B C 0.742(2) 0.442(2) 0.7034(16) 0.026(4) Uani 0.15 1 d D U P A 2
C58B C 0.818(5) 0.512(3) 0.682(3) 0.028(4) Uani 0.15 1 d D U P A 2
H58B H 0.892663 0.507316 0.698419 0.033 Uiso 0.15 1 calc R U P A 2
C57B C 0.788(3) 0.589(3) 0.6387(19) 0.034(5) Uani 0.15 1 d D U P A 2
H57B H 0.844983 0.631443 0.619467 0.041 Uiso 0.15 1 calc R U P A 2
C22B C 1.243(2) -0.594(2) 0.8826(18) 0.043(4) Uani 0.23 1 d D U P B 2
H22B H 1.204178 -0.632007 0.919987 0.051 Uiso 0.23 1 calc R U P B 2
C23B C 1.183(4) -0.552(3) 0.830(2) 0.042(4) Uani 0.23 1 d D U P B 2
H23B H 1.106495 -0.567922 0.824474 0.051 Uiso 0.23 1 calc R U P B 2
C18B C 1.238(2) -0.485(2) 0.7859(15) 0.041(4) Uani 0.23 1 d D U P B 2
C19B C 1.350(2) -0.4672(18) 0.7890(14) 0.040(4) Uani 0.23 1 d D U P B 2
H19B H 1.386863 -0.421183 0.756608 0.048 Uiso 0.23 1 calc R U P B 2
C20B C 1.411(3) -0.515(2) 0.8390(13) 0.040(4) Uani 0.23 1 d D U P B 2
H20B H 1.488857 -0.501452 0.843271 0.048 Uiso 0.23 1 calc R U P B 2
C21B C 1.358(2) -0.584(2) 0.8822(15) 0.041(4) Uani 0.23 1 d D U P B 2
H21B H 1.401942 -0.623982 0.912363 0.050 Uiso 0.23 1 calc R U P B 2
C24B C 1.255(2) -0.4019(19) 0.6407(13) 0.041(4) Uani 0.23 1 d D U P B 2
C25B C 1.271(2) -0.4774(19) 0.6013(16) 0.042(4) Uani 0.23 1 d D U P B 2
H25B H 1.235046 -0.535134 0.615257 0.051 Uiso 0.23 1 calc R U P B 2
C26B C 1.342(3) -0.464(2) 0.5407(16) 0.044(4) Uani 0.23 1 d D U P B 2
H26B H 1.353589 -0.515719 0.512483 0.053 Uiso 0.23 1 calc R U P B 2
C27B C 1.399(3) -0.384(2) 0.5159(19) 0.044(4) Uani 0.23 1 d D U P B 2
H27B H 1.444207 -0.380684 0.471825 0.052 Uiso 0.23 1 calc R U P B 2
C28B C 1.387(5) -0.311(3) 0.557(2) 0.043(5) Uani 0.23 1 d D U P B 2
H28B H 1.427513 -0.254467 0.544980 0.051 Uiso 0.23 1 calc R U P B 2
C29B C 1.314(3) -0.323(2) 0.6174(18) 0.042(4) Uani 0.23 1 d D U P B 2
H29B H 1.303294 -0.271670 0.645885 0.051 Uiso 0.23 1 calc R U P B 2
P3B P 0.6687(10) -0.1774(6) 0.9831(6) 0.048(2) Uani 0.35 1 d D U P B 2
P4B P 0.7389(7) -0.0423(5) 0.9661(3) 0.0500(15) Uani 0.35 1 d D U P B 2
P5B P 0.8806(8) -0.0492(6) 0.8886(3) 0.0459(17) Uani 0.35 1 d D U P B 2
P1 P 0.93230(10) -0.18969(8) 0.89897(7) 0.0320(3) Uani 1 1 d D . . . .
P9B P 1.2512(9) 0.0384(7) 0.5364(4) 0.049(2) Uani 0.24 1 d D U P A 2
P8B P 1.1148(9) 0.0535(7) 0.6170(4) 0.042(2) Uani 0.24 1 d D U P A 2
P10B P 1.3252(11) 0.1720(6) 0.5153(7) 0.043(3) Uani 0.24 1 d D U P A 2
P11B P 1.2189(12) 0.2533(16) 0.5852(15) 0.041(4) Uani 0.24 1 d D U P A 2

loop_
_atom_site_aniso_label
_atom_site_aniso_U_11
_atom_site_aniso_U_22
_atom_site_aniso_U_33
_atom_site_aniso_U_23
_atom_site_aniso_U_13
_atom_site_aniso_U_12
Fe2 0.0236(3) 0.0239(3) 0.0315(4) -0.0001(3) 0.0075(3) -0.0001(3)
P7 0.0262(6) 0.0259(6) 0.0393(7) 0.0033(5) 0.0099(5) 0.0009(4)
P8A 0.0257(8) 0.0196(8) 0.0267(13) -0.0025(9) 0.0015(10) -0.0002(6)
P12A 0.0250(6) 0.0295(7) 0.0253(6) -0.0015(5) -0.0026(5) -0.0021(5)
P10A 0.0247(11) 0.0358(15) 0.0269(10) 0.0121(13) 0.0071(8) 0.0021(12)
P5A 0.0270(10) 0.0216(9) 0.0185(13) -0.0046(10) -0.0026(11) -0.0065(7)
P9A 0.0302(9) 0.0400(13) 0.0214(12) -0.0055(9) 0.0041(9) 0.0078(8)
P6A 0.0219(7) 0.0276(7) 0.0276(7) -0.0073(6) -0.0024(5) -0.0029(5)
P4A 0.0415(12) 0.0236(12) 0.0198(13) -0.0055(9) 0.0005(10) -0.0047(9)
C38A 0.022(3) 0.028(3) 0.027(3) 0.011(2) 0.006(2) -0.001(2)
C58A 0.039(3) 0.038(4) 0.027(5) 0.015(3) -0.003(3) -0.009(3)
C48A 0.036(4) 0.037(3) 0.028(3) -0.003(3) 0.006(3) 0.002(3)
C29A 0.028(4) 0.026(3) 0.038(4) 0.002(3) 0.002(3) -0.004(3)
C35A 0.030(3) 0.027(3) 0.029(3) 0.005(2) 0.005(2) -0.006(3)
C49A 0.033(4) 0.041(4) 0.032(4) 0.004(3) 0.007(3) 0.004(3)
C34A 0.028(3) 0.025(3) 0.026(3) 0.003(2) 0.001(2) 0.006(2)
C23A 0.035(4) 0.038(5) 0.040(5) 0.002(4) 0.005(3) -0.007(4)
C47A 0.032(3) 0.033(4) 0.017(3) -0.001(3) -0.003(2) 0.004(3)
C7A 0.036(3) 0.026(3) 0.023(3) -0.008(2) -0.010(3) 0.005(2)
C36A 0.030(3) 0.036(3) 0.025(3) 0.008(2) 0.005(2) 0.005(3)
C30 0.031(3) 0.042(3) 0.054(3) 0.002(2) -0.002(2) 0.000(2)
C53A 0.028(3) 0.029(3) 0.019(3) -0.003(2) -0.002(2) 0.002(2)
C28A 0.029(4) 0.032(5) 0.054(5) 0.023(4) 0.010(3) -0.003(4)
C15A 0.024(3) 0.029(3) 0.020(2) -0.002(2) 0.001(2) -0.002(2)
C5A 0.030(3) 0.041(4) 0.030(3) -0.008(3) 0.002(2) 0.004(3)
C27A 0.034(4) 0.041(5) 0.025(4) 0.016(3) 0.013(3) 0.000(3)
C6A 0.031(3) 0.033(3) 0.031(4) 0.002(3) -0.010(3) -0.008(3)
C37A 0.032(3) 0.024(3) 0.037(3) -0.003(2) 0.003(3) -0.003(2)
C8A 0.037(3) 0.037(3) 0.018(3) 0.007(3) 0.001(2) -0.007(3)
C1 0.037(3) 0.047(3) 0.050(3) -0.008(3) -0.010(2) -0.005(2)
C25A 0.032(3) 0.033(4) 0.018(3) 0.001(3) 0.001(3) -0.008(3)
C9A 0.049(4) 0.020(3) 0.036(4) -0.002(2) -0.007(3) -0.003(3)
C44A 0.027(4) 0.032(4) 0.037(3) 0.008(2) 0.019(3) 0.001(3)
C26A 0.043(5) 0.027(3) 0.026(5) 0.002(3) 0.003(3) -0.004(3)
C24A 0.022(3) 0.024(3) 0.027(3) 0.001(2) -0.002(2) 0.000(2)
C52A 0.044(4) 0.030(3) 0.038(5) -0.006(3) -0.003(4) 0.002(3)
C31 0.042(3) 0.058(4) 0.048(3) -0.003(3) -0.011(3) 0.001(3)
C57A 0.052(4) 0.035(3) 0.024(3) 0.010(3) -0.010(3) -0.010(3)
C18A 0.026(4) 0.038(4) 0.022(4) -0.011(3) 0.005(3) -0.002(3)
C45A 0.042(4) 0.034(3) 0.028(3) -0.001(2) 0.012(3) 0.002(3)
C4 0.067(4) 0.050(3) 0.058(4) -0.003(3) -0.035(3) 0.009(3)
C43A 0.029(3) 0.049(4) 0.041(3) 0.007(3) 0.005(2) -0.007(3)
C16A 0.023(2) 0.030(2) 0.025(2) -0.0047(19) -0.0002(19) -0.002(2)
C19A 0.024(3) 0.043(4) 0.015(3) -0.002(3) -0.004(3) 0.002(3)
C56A 0.046(4) 0.048(4) 0.028(4) -0.004(3) -0.015(3) 0.013(3)
C32 0.064(4) 0.050(3) 0.058(4) -0.001(3) -0.014(3) 0.016(3)
C20A 0.037(4) 0.049(5) 0.021(4) -0.003(3) -0.002(3) 0.007(4)
C46A 0.035(3) 0.034(3) 0.028(3) 0.001(2) 0.007(2) 0.001(2)
C50A 0.050(5) 0.056(6) 0.026(3) 0.001(4) 0.005(3) 0.009(4)
C33 0.035(3) 0.076(5) 0.079(5) 0.013(4) -0.009(3) -0.008(3)
C40A 0.053(4) 0.040(3) 0.046(4) 0.018(3) 0.006(3) -0.011(3)
C54A 0.030(3) 0.051(4) 0.027(3) 0.003(3) 0.003(3) 0.001(3)
C2 0.055(4) 0.066(4) 0.052(4) -0.019(3) -0.018(3) -0.003(3)
C17A 0.025(2) 0.032(2) 0.025(2) -0.0023(19) -0.0016(18) 0.0006(18)
C39A 0.052(4) 0.030(3) 0.039(3) -0.003(2) 0.002(3) 0.013(3)
C22A 0.062(6) 0.041(5) 0.034(5) 0.002(3) 0.009(4) -0.018(4)
C51A 0.063(5) 0.045(4) 0.033(4) -0.014(4) 0.006(3) 0.008(4)
C55A 0.027(3) 0.068(6) 0.047(5) -0.009(5) -0.001(3) 0.003(4)
C12A 0.070(5) 0.040(3) 0.033(3) -0.012(3) -0.017(3) 0.015(3)
C42A 0.063(4) 0.029(3) 0.045(4) -0.007(3) -0.011(3) -0.004(3)
C10A 0.034(3) 0.082(5) 0.054(4) -0.020(4) -0.002(3) 0.019(3)
C3 0.041(3) 0.081(5) 0.083(5) -0.018(4) -0.006(3) -0.016(3)
C21A 0.060(5) 0.041(4) 0.022(3) 0.008(3) 0.006(3) 0.007(4)
C11A 0.050(4) 0.052(4) 0.052(4) 0.006(3) -0.012(3) -0.025(3)
C13A 0.057(4) 0.061(4) 0.030(3) 0.016(3) 0.010(3) -0.010(3)
C14A 0.086(6) 0.027(3) 0.070(5) -0.010(3) -0.017(4) -0.003(3)
P2 0.0304(6) 0.0285(6) 0.0261(6) 0.0036(4) 0.0011(5) -0.0053(5)
P3A 0.0341(13) 0.0295(15) 0.0166(14) 0.0003(12) 0.0082(10) -0.0017(13)
P6B 0.028(2) 0.042(2) 0.031(2) 0.0012(19) -0.0068(18) -0.0011(19)
P12B 0.011(3) 0.033(4) 0.022(3) -0.009(3) -0.001(2) 0.001(3)
C6B 0.029(8) 0.037(7) 0.031(7) 0.011(7) -0.011(7) 0.005(7)
C9B 0.031(9) 0.039(9) 0.029(9) 0.012(8) -0.009(8) -0.001(8)
C5B 0.030(7) 0.036(8) 0.032(7) 0.012(7) -0.008(6) 0.000(7)
C7B 0.025(8) 0.046(9) 0.033(9) 0.014(9) -0.010(8) 0.009(8)
C8B 0.030(9) 0.048(10) 0.036(9) 0.012(9) -0.007(9) -0.001(9)
C11B 0.056(15) 0.041(14) 0.031(13) 0.007(12) -0.030(12) 0.000(13)
C14B 0.051(16) 0.040(14) 0.048(15) -0.004(13) -0.004(14) 0.015(13)
C10B 0.020(12) 0.056(16) 0.055(16) 0.013(14) 0.007(12) -0.002(12)
C12B 0.043(15) 0.071(17) 0.037(15) 0.005(14) -0.005(13) 0.005(14)
C13B 0.048(16) 0.070(18) 0.061(17) 0.022(16) -0.009(15) -0.015(15)
C41A 0.049(4) 0.060(4) 0.037(3) -0.007(3) 0.010(3) 0.011(3)
P11A 0.0294(11) 0.0168(18) 0.0310(13) 0.0059(12) 0.0050(10) -0.0017(12)
C17B 0.025(3) 0.031(3) 0.026(3) -0.002(3) 0.002(3) 0.000(3)
C16B 0.027(3) 0.032(3) 0.025(3) -0.001(3) 0.001(3) -0.001(3)
C15B 0.027(4) 0.032(4) 0.025(4) -0.001(4) 0.002(4) -0.002(4)
C45B 0.023(10) 0.045(11) 0.046(11) 0.001(9) 0.008(9) -0.008(9)
C46B 0.025(8) 0.036(8) 0.036(8) 0.000(8) 0.010(7) 0.002(7)
C44B 0.014(12) 0.049(14) 0.054(13) 0.009(12) 0.008(11) -0.009(11)
C37B 0.039(6) 0.049(6) 0.035(5) 0.010(5) -0.004(5) 0.004(5)
C34B 0.039(5) 0.046(6) 0.033(5) 0.012(5) -0.005(5) 0.006(5)
C38B 0.039(6) 0.049(6) 0.035(6) 0.011(6) -0.005(5) 0.007(6)
C35B 0.036(4) 0.044(5) 0.030(4) 0.012(4) 0.000(4) 0.006(4)
C36B 0.036(4) 0.044(5) 0.030(4) 0.009(4) -0.001(4) 0.006(4)
C42B 0.044(7) 0.053(8) 0.039(7) 0.010(7) -0.004(7) 0.001(7)
C39B 0.042(7) 0.045(7) 0.035(7) 0.015(7) -0.009(7) 0.009(7)
C43B 0.040(7) 0.052(8) 0.036(7) 0.012(7) -0.006(7) 0.007(7)
C41B 0.041(7) 0.048(7) 0.032(6) 0.007(6) -0.006(6) 0.008(6)
C40B 0.038(6) 0.048(7) 0.029(6) 0.017(6) 0.000(6) 0.006(6)
Fe1 0.0248(4) 0.0262(4) 0.0290(4) -0.0058(3) 0.0043(3) -0.0028(3)
C50B 0.026(11) 0.031(12) 0.023(12) -0.004(11) 0.001(9) 0.004(10)
C49B 0.023(11) 0.032(12) 0.027(12) 0.000(10) 0.000(9) 0.007(10)
C48B 0.019(11) 0.033(12) 0.034(12) 0.001(10) 0.001(10) 0.005(9)
C47B 0.016(9) 0.032(11) 0.029(11) -0.001(10) -0.004(9) 0.008(8)
C52B 0.019(9) 0.032(11) 0.019(11) -0.004(10) -0.002(9) 0.007(9)
C51B 0.024(10) 0.031(11) 0.022(12) -0.003(11) 0.003(9) 0.004(9)
C56B 0.038(10) 0.053(11) 0.024(10) -0.006(10) -0.004(9) 0.010(10)
C55B 0.032(10) 0.050(11) 0.022(10) -0.002(10) -0.004(9) 0.013(10)
C54B 0.024(9) 0.047(10) 0.015(9) -0.002(9) -0.003(8) 0.010(8)
C53B 0.026(7) 0.037(8) 0.016(7) -0.004(7) -0.009(6) 0.006(7)
C58B 0.029(7) 0.038(8) 0.017(8) -0.005(7) -0.009(7) 0.002(7)
C57B 0.037(10) 0.048(10) 0.019(9) -0.006(9) -0.006(8) 0.004(9)
C22B 0.046(8) 0.047(9) 0.034(8) 0.014(7) -0.015(7) 0.006(7)
C23B 0.045(8) 0.046(9) 0.034(8) 0.013(7) -0.014(7) 0.007(7)
C18B 0.044(8) 0.046(8) 0.032(8) 0.009(7) -0.018(7) 0.010(7)
C19B 0.042(8) 0.046(8) 0.031(8) 0.010(7) -0.018(7) 0.012(7)
C20B 0.042(8) 0.046(8) 0.032(8) 0.012(7) -0.018(7) 0.011(7)
C21B 0.044(8) 0.046(8) 0.034(8) 0.014(7) -0.017(6) 0.009(7)
C24B 0.044(9) 0.049(9) 0.029(9) -0.004(8) -0.007(7) 0.006(7)
C25B 0.046(10) 0.050(9) 0.031(9) -0.002(8) -0.007(7) 0.005(7)
C26B 0.046(10) 0.053(10) 0.033(9) -0.002(8) -0.005(7) 0.006(7)
C27B 0.046(10) 0.052(10) 0.033(9) -0.003(8) -0.005(7) 0.007(7)
C28B 0.045(10) 0.050(10) 0.033(9) -0.005(8) -0.005(7) 0.007(7)
C29B 0.045(10) 0.050(9) 0.033(9) -0.005(8) -0.007(7) 0.007(7)
P3B 0.034(3) 0.069(5) 0.036(3) 0.012(4) 0.012(2) 0.013(4)
P4B 0.055(3) 0.055(3) 0.040(3) -0.012(2) -0.001(3) 0.013(3)
P5B 0.048(3) 0.043(3) 0.049(4) -0.010(3) -0.011(3) -0.0076(19)
P1 0.0255(6) 0.0304(6) 0.0392(7) -0.0028(5) 0.0033(5) -0.0036(5)
P9B 0.068(5) 0.049(5) 0.027(5) 0.001(3) -0.007(4) 0.015(4)
P8B 0.042(4) 0.052(4) 0.036(5) -0.005(4) -0.010(4) -0.007(3)
P10B 0.046(4) 0.042(5) 0.033(4) 0.015(4) 0.015(3) 0.028(4)
P11B 0.057(7) 0.023(7) 0.043(6) 0.009(4) -0.006(5) 0.004(4)

loop_
_atom_type_symbol
_atom_type_description
_atom_type_scat_dispersion_real
_atom_type_scat_dispersion_imag
_atom_type_scat_source
C C 0.0181 0.0091 'International Tables Vol C Tables 4.2.6.8 and 6.1.1.4'
H H 0.0000 0.0000 'International Tables Vol C Tables 4.2.6.8 and 6.1.1.4'
Fe Fe -1.1336 3.1974 'International Tables Vol C Tables 4.2.6.8 and 6.1.1.4'
P P 0.2955 0.4335 'International Tables Vol C Tables 4.2.6.8 and 6.1.1.4'

loop_
_exptl_crystal_face_index_h
_exptl_crystal_face_index_k
_exptl_crystal_face_index_l
_exptl_crystal_face_perp_dist
1 9 0 0.0787
-1 3 12 0.1416
-1 -9 -1 0.0914
-6 1 -9 0.1072
7 2 -1 0.0681
4 -2 10 0.1016
-7 -2 1 0.0827
-7 3 2 0.0818
-7 4 -1 0.0766
-6 5 -2 0.0764
1 4 -11 0.1661
6 -1 -6 0.0986
7 -4 1 0.0695
7 -2 -4 0.0807
3 -9 -1 0.0914
3 -4 -9 0.1278
-3 9 0 0.0828
-3 7 6 0.1092
-3 -8 1 0.0898
-3 -9 -1 0.0921
-1 -3 -12 0.1400
-5 -2 -9 0.1129
-6 5 3 0.0747

loop_
_geom_angle_atom_site_label_1
_geom_angle_atom_site_label_2
_geom_angle_atom_site_label_3
_geom_angle
_geom_angle_site_symmetry_1
_geom_angle_site_symmetry_3
_geom_angle_publ_flag
P8A Fe2 P10A 91.54(10) . . ?
P8A Fe2 P9A 53.74(8) . . ?
P8A Fe2 P11A 88.17(12) . . ?
P9A Fe2 P10A 53.67(10) . . ?
C38A Fe2 P8A 152.46(19) . . ?
C38A Fe2 P10A 97.79(16) . . ?
C38A Fe2 P9A 113.06(18) . . ?
C38A Fe2 C34A 40.0(2) . . ?
C38A Fe2 P11A 118.14(19) . . ?
C35A Fe2 P8A 95.54(17) . . ?
C35A Fe2 P10A 159.18(18) . . ?
C35A Fe2 P9A 116.80(18) . . ?
C35A Fe2 C38A 67.7(2) . . ?
C35A Fe2 C34A 40.3(2) . . ?
C35A Fe2 P11A 146.1(2) . . ?
C34A Fe2 P8A 113.45(18) . . ?
C34A Fe2 P10A 119.19(17) . . ?
C34A Fe2 P9A 97.54(16) . . ?
C34A Fe2 P11A 158.09(19) . . ?
C36A Fe2 P8A 113.63(19) . . ?
C36A Fe2 P10A 149.2(2) . . ?
C36A Fe2 P9A 156.7(2) . . ?
C36A Fe2 C38A 68.3(2) . . ?
C36A Fe2 C35A 40.6(2) . . ?
C36A Fe2 C34A 68.1(2) . . ?
C36A Fe2 C37A 40.7(2) . . ?
C36A Fe2 P11A 107.5(2) . . ?
C37A Fe2 P8A 153.6(2) . . ?
C37A Fe2 P10A 111.19(19) . . ?
C37A Fe2 P9A 151.8(2) . . ?
C37A Fe2 C38A 40.6(2) . . ?
C37A Fe2 C35A 68.0(2) . . ?
C37A Fe2 C34A 67.8(2) . . ?
C37A Fe2 P11A 94.6(2) . . ?
P11A Fe2 P10A 53.49(15) . . ?
P11A Fe2 P9A 92.47(17) . . ?
C37B Fe2 C35B 59.8(14) . . ?
C37B Fe2 P8B 152.3(10) . . ?
C34B Fe2 C37B 60.7(15) . . ?
C34B Fe2 C38B 36.6(8) . . ?
C34B Fe2 C35B 35.4(7) . . ?
C34B Fe2 C36B 59.1(16) . . ?
C34B Fe2 P9B 100.3(12) . . ?
C34B Fe2 P8B 97.1(11) . . ?
C34B Fe2 P10B 134.9(8) . . ?
C34B Fe2 P11B 159.5(13) . . ?
C38B Fe2 C37B 35.8(7) . . ?
C38B Fe2 C35B 59.4(14) . . ?
C38B Fe2 C36B 58.8(15) . . ?
C38B Fe2 P9B 105.9(12) . . ?
C38B Fe2 P8B 131.2(11) . . ?
C36B Fe2 C37B 35.7(7) . . ?
C36B Fe2 C35B 35.1(7) . . ?
C36B Fe2 P9B 159.4(9) . . ?
C36B Fe2 P8B 120.0(8) . . ?
P9B Fe2 C37B 137.7(11) . . ?
P9B Fe2 C35B 126.8(8) . . ?
P9B Fe2 P8B 57.6(3) . . ?
P8B Fe2 C35B 92.5(10) . . ?
P10B Fe2 C37B 106.1(11) . . ?
P10B Fe2 C38B 106.2(11) . . ?
P10B Fe2 C35B 164.8(10) . . ?
P10B Fe2 C36B 135.4(8) . . ?
P10B Fe2 P9B 58.8(3) . . ?
P10B Fe2 P8B 101.5(4) . . ?
P11B Fe2 C37B 104.5(11) . . ?
P11B Fe2 C38B 136.7(11) . . ?
P11B Fe2 C35B 126.2(9) . . ?
P11B Fe2 C36B 100.5(11) . . ?
P11B Fe2 P9B 100.0(6) . . ?
P11B Fe2 P8B 92.0(5) . . ?
P11B Fe2 P10B 59.9(6) . . ?
C30 P7 P8A 118.15(19) . . ?
C30 P7 P11A 119.7(3) . . ?
C30 P7 P8B 129.2(3) . . ?
C30 P7 P11B 122.8(9) . . ?
C44A P7 P8A 103.9(2) . . ?
C44A P7 C30 106.7(3) . . ?
C44A P7 P11A 106.9(3) . . ?
P11A P7 P8A 100.1(2) . . ?
C44B P7 C30 117.9(15) . . ?
C44B P7 P8B 93.2(16) . . ?
C44B P7 P11B 92.8(13) . . ?
P11B P7 P8B 91.9(8) . . ?
P7 P8A Fe2 84.69(9) . . ?
P9A P8A Fe2 63.47(10) . . ?
P9A P8A P7 101.14(12) . . ?
C47A P12A C53A 102.4(3) . . ?
C47A P12A C46A 102.5(3) . . ?
C46A P12A C53A 98.9(3) . . ?
P9A P10A Fe2 62.91(10) . . ?
P11A P10A Fe2 62.8(2) . . ?
P11A P10A P9A 106.0(2) . . ?
P4A P5A Fe1 62.45(12) . . ?
P4A P5A P1 101.04(15) . . ?
P1 P5A Fe1 84.70(13) . . ?
P8A P9A Fe2 62.79(9) . . ?
P8A P9A P10A 104.90(16) . . ?
P10A P9A Fe2 63.42(12) . . ?
C24A P6A C18A 100.7(3) . . ?
C24A P6A C17A 99.0(3) . . ?
C18A P6A C17A 103.5(3) . . ?
P5A P4A P3A 104.30(19) . . ?
P5A P4A Fe1 62.40(12) . . ?
P3A P4A Fe1 60.89(14) . . ?
C34A C38A Fe2 70.3(3) . . ?
C34A C38A C37A 108.1(4) . . ?
C34A C38A C43A 125.9(6) . . ?
C37A C38A Fe2 69.2(3) . . ?
C37A C38A C43A 125.9(6) . . ?
C43A C38A Fe2 128.9(4) . . ?
C53A C58A H58A 119.8 . . ?
C57A C58A H58A 119.8 . . ?
C57A C58A C53A 120.4(8) . . ?
C49A C48A H48A 120.0 . . ?
C49A C48A C47A 120.1(8) . . ?
C47A C48A H48A 120.0 . . ?
C28A C29A H29A 119.9 . . ?
C24A C29A H29A 119.9 . . ?
C24A C29A C28A 120.1(9) . . ?
C34A C35A Fe2 70.6(3) . . ?
C34A C35A C40A 124.0(6) . . ?
C36A C35A Fe2 68.3(3) . . ?
C36A C35A C34A 107.9(5) . . ?
C36A C35A C40A 128.0(6) . . ?
C40A C35A Fe2 129.2(4) . . ?
C48A C49A H49A 119.8 . . ?
C50A C49A C48A 120.4(9) . . ?
C50A C49A H49A 119.8 . . ?
C38A C34A Fe2 69.7(3) . . ?
C38A C34A C35A 108.0(5) . . ?
C38A C34A C39A 125.5(6) . . ?
C35A C34A Fe2 69.1(3) . . ?
C35A C34A C39A 126.3(6) . . ?
C39A C34A Fe2 129.8(4) . . ?
C18A C23A H23A 120.0 . . ?
C18A C23A C22A 120.0(11) . . ?
C22A C23A H23A 120.0 . . ?
C48A C47A P12A 125.4(6) . . ?
C52A C47A P12A 115.5(6) . . ?
C52A C47A C48A 118.9(6) . . ?
C6A C7A C8A 107.9(5) . . ?
C6A C7A C12A 126.9(7) . . ?
C6A C7A Fe1 69.8(3) . . ?
C8A C7A C12A 124.7(7) . . ?
C8A C7A Fe1 71.5(3) . . ?
C12A C7A Fe1 130.1(4) . . ?
C35A C36A Fe2 71.0(3) . . ?
C35A C36A C37A 108.5(5) . . ?
C35A C36A C41A 125.5(6) . . ?
C37A C36A Fe2 71.0(3) . . ?
C37A C36A C41A 125.4(6) . . ?
C41A C36A Fe2 130.8(4) . . ?
C31 C30 P7 107.6(4) . . ?
C31 C30 C32 110.1(5) . . ?
C31 C30 C33 109.1(5) . . ?
C32 C30 P7 109.6(4) . . ?
C33 C30 P7 109.1(4) . . ?
C33 C30 C32 111.3(5) . . ?
C58A C53A P12A 117.4(5) . . ?
C54A C53A P12A 123.6(5) . . ?
C54A C53A C58A 119.0(6) . . ?
C29A C28A H28A 119.4 . . ?
C27A C28A C29A 121.3(9) . . ?
C27A C28A H28A 119.4 . . ?
H15A C15A H15B 107.4 . . ?
C16A C15A H15A 108.3 . . ?
C16A C15A H15B 108.3 . . ?
C16A C15A P1 115.9(4) . . ?
P1 C15A H15A 108.3 . . ?
P1 C15A H15B 108.3 . . ?
C6A C5A C10A 125.5(8) . . ?
C6A C5A Fe1 70.7(3) . . ?
C9A C5A C6A 108.2(5) . . ?
C9A C5A C10A 126.3(7) . . ?
C9A C5A Fe1 71.2(3) . . ?
C10A C5A Fe1 126.1(4) . . ?
C28A C27A H27A 120.7 . . ?
C28A C27A C26A 118.5(7) . . ?
C26A C27A H27A 120.7 . . ?
C7A C6A C11A 124.7(7) . . ?
C7A C6A Fe1 70.5(3) . . ?
C5A C6A C7A 107.8(5) . . ?
C5A C6A C11A 127.5(8) . . ?
C5A C6A Fe1 69.4(3) . . ?
C11A C6A Fe1 126.8(4) . . ?
C38A C37A Fe2 70.2(3) . . ?
C38A C37A C42A 125.7(6) . . ?
C36A C37A Fe2 68.3(3) . . ?
C36A C37A C38A 107.4(5) . . ?
C36A C37A C42A 126.8(6) . . ?
C42A C37A Fe2 128.2(4) . . ?
C7A C8A C13A 125.6(7) . . ?
C7A C8A Fe1 69.2(3) . . ?
C9A C8A C7A 107.8(5) . . ?
C9A C8A C13A 126.5(7) . . ?
C9A C8A Fe1 69.3(3) . . ?
C13A C8A Fe1 127.9(4) . . ?
C4 C1 C3 110.7(5) . . ?
C4 C1 P1 110.2(4) . . ?
C2 C1 C4 109.1(5) . . ?
C2 C1 C3 110.3(5) . . ?
C2 C1 P1 108.1(4) . . ?
C3 C1 P1 108.5(4) . . ?
C26A C25A H25A 119.0 . . ?
C26A C25A C24A 122.1(6) . . ?
C24A C25A H25A 119.0 . . ?
C5A C9A C8A 108.2(5) . . ?
C5A C9A C14A 125.1(7) . . ?
C5A C9A Fe1 69.1(3) . . ?
C8A C9A C14A 126.6(7) . . ?
C8A C9A Fe1 71.6(3) . . ?
C14A C9A Fe1 125.3(5) . . ?
P7 C44A H44A 108.4 . . ?
P7 C44A H44B 108.4 . . ?
H44A C44A H44B 107.4 . . ?
C45A C44A P7 115.7(4) . . ?
C45A C44A H44A 108.4 . . ?
C45A C44A H44B 108.4 . . ?
C27A C26A H26A 120.0 . . ?
C25A C26A C27A 120.0(6) . . ?
C25A C26A H26A 120.0 . . ?
C29A C24A P6A 117.7(5) . . ?
C29A C24A C25A 118.0(6) . . ?
C25A C24A P6A 124.3(5) . . ?
C47A C52A H52A 119.6 . . ?
C51A C52A C47A 120.8(6) . . ?
C51A C52A H52A 119.6 . . ?
C30 C31 H31A 109.5 . . ?
C30 C31 H31B 109.5 . . ?
C30 C31 H31C 109.5 . . ?
H31A C31 H31B 109.5 . . ?
H31A C31 H31C 109.5 . . ?
H31B C31 H31C 109.5 . . ?
C58A C57A H57A 119.8 . . ?
C58A C57A C56A 120.5(6) . . ?
C56A C57A H57A 119.8 . . ?
C23A C18A P6A 124.9(7) . . ?
C23A C18A C19A 118.6(8) . . ?
C19A C18A P6A 116.4(5) . . ?
C44A C45A H45A 109.6 . . ?
C44A C45A H45B 109.6 . . ?
C44A C45A C46A 110.3(5) . . ?
H45A C45A H45B 108.1 . . ?
C46A C45A H45A 109.6 . . ?
C46A C45A H45B 109.6 . . ?
C1 C4 H4A 109.5 . . ?
C1 C4 H4B 109.5 . . ?
C1 C4 H4C 109.5 . . ?
H4A C4 H4B 109.5 . . ?
H4A C4 H4C 109.5 . . ?
H4B C4 H4C 109.5 . . ?
C38A C43A H43A 109.5 . . ?
C38A C43A H43B 109.5 . . ?
C38A C43A H43C 109.5 . . ?
H43A C43A H43B 109.5 . . ?
H43A C43A H43C 109.5 . . ?
H43B C43A H43C 109.5 . . ?
C15A C16A H16A 109.4 . . ?
C15A C16A H16B 109.4 . . ?
H16A C16A H16B 108.0 . . ?
C17A C16A C15A 111.0(5) . . ?
C17A C16A H16A 109.4 . . ?
C17A C16A H16B 109.4 . . ?
C18A C19A H19A 119.4 . . ?
C20A C19A C18A 121.2(6) . . ?
C20A C19A H19A 119.4 . . ?
C57A C56A H56A 119.8 . . ?
C55A C56A C57A 120.4(6) . . ?
C55A C56A H56A 119.8 . . ?
C30 C32 H32A 109.5 . . ?
C30 C32 H32B 109.5 . . ?
C30 C32 H32C 109.5 . . ?
H32A C32 H32B 109.5 . . ?
H32A C32 H32C 109.5 . . ?
H32B C32 H32C 109.5 . . ?
C19A C20A H20A 119.8 . . ?
C19A C20A C21A 120.4(7) . . ?
C21A C20A H20A 119.8 . . ?
P12A C46A H46A 109.5 . . ?
P12A C46A H46B 109.5 . . ?
C45A C46A P12A 110.7(4) . . ?
C45A C46A H46A 109.5 . . ?
C45A C46A H46B 109.5 . . ?
H46A C46A H46B 108.1 . . ?
C49A C50A H50A 120.1 . . ?
C49A C50A C51A 119.8(8) . . ?
C51A C50A H50A 120.1 . . ?
C30 C33 H33A 109.5 . . ?
C30 C33 H33B 109.5 . . ?
C30 C33 H33C 109.5 . . ?
H33A C33 H33B 109.5 . . ?
H33A C33 H33C 109.5 . . ?
H33B C33 H33C 109.5 . . ?
C35A C40A H40A 109.5 . . ?
C35A C40A H40B 109.5 . . ?
C35A C40A H40C 109.5 . . ?
H40A C40A H40B 109.5 . . ?
H40A C40A H40C 109.5 . . ?
H40B C40A H40C 109.5 . . ?
C53A C54A H54A 119.7 . . ?
C53A C54A C55A 120.6(6) . . ?
C55A C54A H54A 119.7 . . ?
C1 C2 H2A 109.5 . . ?
C1 C2 H2B 109.5 . . ?
C1 C2 H2C 109.5 . . ?
H2A C2 H2B 109.5 . . ?
H2A C2 H2C 109.5 . . ?
H2B C2 H2C 109.5 . . ?
P6A C17A H17A 108.7 . . ?
P6A C17A H17B 108.7 . . ?
C16A C17A P6A 114.3(4) . . ?
C16A C17A H17A 108.7 . . ?
C16A C17A H17B 108.7 . . ?
H17A C17A H17B 107.6 . . ?
C34A C39A H39A 109.5 . . ?
C34A C39A H39B 109.5 . . ?
C34A C39A H39C 109.5 . . ?
H39A C39A H39B 109.5 . . ?
H39A C39A H39C 109.5 . . ?
H39B C39A H39C 109.5 . . ?
C23A C22A H22A 119.3 . . ?
C21A C22A C23A 121.3(9) . . ?
C21A C22A H22A 119.3 . . ?
C52A C51A C50A 120.1(7) . . ?
C52A C51A H51A 119.9 . . ?
C50A C51A H51A 119.9 . . ?
C56A C55A C54A 119.1(7) . . ?
C56A C55A H55A 120.4 . . ?
C54A C55A H55A 120.4 . . ?
C7A C12A H12A 109.5 . . ?
C7A C12A H12B 109.5 . . ?
C7A C12A H12C 109.5 . . ?
H12A C12A H12B 109.5 . . ?
H12A C12A H12C 109.5 . . ?
H12B C12A H12C 109.5 . . ?
C37A C42A H42A 109.5 . . ?
C37A C42A H42B 109.5 . . ?
C37A C42A H42C 109.5 . . ?
H42A C42A H42B 109.5 . . ?
H42A C42A H42C 109.5 . . ?
H42B C42A H42C 109.5 . . ?
C5A C10A H10A 109.5 . . ?
C5A C10A H10B 109.5 . . ?
C5A C10A H10C 109.5 . . ?
H10A C10A H10B 109.5 . . ?
H10A C10A H10C 109.5 . . ?
H10B C10A H10C 109.5 . . ?
C1 C3 H3A 109.5 . . ?
C1 C3 H3B 109.5 . . ?
C1 C3 H3C 109.5 . . ?
H3A C3 H3B 109.5 . . ?
H3A C3 H3C 109.5 . . ?
H3B C3 H3C 109.5 . . ?
C20A C21A H21A 120.8 . . ?
C22A C21A C20A 118.4(7) . . ?
C22A C21A H21A 120.8 . . ?
C6A C11A H11A 109.5 . . ?
C6A C11A H11B 109.5 . . ?
C6A C11A H11C 109.5 . . ?
H11A C11A H11B 109.5 . . ?
H11A C11A H11C 109.5 . . ?
H11B C11A H11C 109.5 . . ?
C8A C13A H13A 109.5 . . ?
C8A C13A H13B 109.5 . . ?
C8A C13A H13C 109.5 . . ?
H13A C13A H13B 109.5 . . ?
H13A C13A H13C 109.5 . . ?
H13B C13A H13C 109.5 . . ?
C9A C14A H14A 109.5 . . ?
C9A C14A H14B 109.5 . . ?
C9A C14A H14C 109.5 . . ?
H14A C14A H14B 109.5 . . ?
H14A C14A H14C 109.5 . . ?
H14B C14A H14C 109.5 . . ?
P3A P2 Fe1 60.21(12) . . ?
P3B P2 Fe1 69.3(3) . . ?
P3B P2 P1 106.2(3) . . ?
P1 P2 P3A 99.81(15) . . ?
P1 P2 Fe1 85.31(5) . . ?
P4A P3A P2 106.0(2) . . ?
P4A P3A Fe1 62.94(13) . . ?
P2 P3A Fe1 63.04(12) . . ?
C17B P6B C18B 99.5(12) . . ?
C17B P6B C24B 100.2(10) . . ?
C24B P6B C18B 102.5(13) . . ?
C47B P12B C46B 100.5(14) . . ?
C47B P12B C53B 102.3(15) . . ?
C53B P12B C46B 102.3(14) . . ?
C5B C6B C11B 130(4) . . ?
C5B C6B Fe1 70(2) . . ?
C7B C6B C5B 105(3) . . ?
C7B C6B C11B 125(4) . . ?
C7B C6B Fe1 59(2) . . ?
C11B C6B Fe1 129(3) . . ?
C5B C9B C8B 115(3) . . ?
C5B C9B C14B 119(4) . . ?
C5B C9B Fe1 74(2) . . ?
C8B C9B C14B 126(4) . . ?
C8B C9B Fe1 69.1(19) . . ?
C14B C9B Fe1 132(3) . . ?
C6B C5B C10B 124(4) . . ?
C6B C5B Fe1 69(2) . . ?
C9B C5B C6B 105(3) . . ?
C9B C5B C10B 131(4) . . ?
C9B C5B Fe1 63.5(19) . . ?
C10B C5B Fe1 133(3) . . ?
C6B C7B C12B 124(4) . . ?
C6B C7B Fe1 78(2) . . ?
C8B C7B C6B 115(3) . . ?
C8B C7B C12B 118(4) . . ?
C8B C7B Fe1 73(2) . . ?
C12B C7B Fe1 135(2) . . ?
C9B C8B C13B 125(4) . . ?
C9B C8B Fe1 67.1(18) . . ?
C7B C8B C9B 99(3) . . ?
C7B C8B C13B 136(4) . . ?
C7B C8B Fe1 62.1(19) . . ?
C13B C8B Fe1 133(3) . . ?
C6B C11B H11D 109.5 . . ?
C6B C11B H11E 109.5 . . ?
C6B C11B H11F 109.5 . . ?
H11D C11B H11E 109.5 . . ?
H11D C11B H11F 109.5 . . ?
H11E C11B H11F 109.5 . . ?
C9B C14B H14D 109.5 . . ?
C9B C14B H14E 109.5 . . ?
C9B C14B H14F 109.5 . . ?
H14D C14B H14E 109.5 . . ?
H14D C14B H14F 109.5 . . ?
H14E C14B H14F 109.5 . . ?
C5B C10B H10D 109.5 . . ?
C5B C10B H10E 109.5 . . ?
C5B C10B H10F 109.5 . . ?
H10D C10B H10E 109.5 . . ?
H10D C10B H10F 109.5 . . ?
H10E C10B H10F 109.5 . . ?
C7B C12B H12D 109.5 . . ?
C7B C12B H12E 109.5 . . ?
C7B C12B H12F 109.5 . . ?
H12D C12B H12E 109.5 . . ?
H12D C12B H12F 109.5 . . ?
H12E C12B H12F 109.5 . . ?
C8B C13B H13D 109.5 . . ?
C8B C13B H13E 109.5 . . ?
C8B C13B H13F 109.5 . . ?
H13D C13B H13E 109.5 . . ?
H13D C13B H13F 109.5 . . ?
H13E C13B H13F 109.5 . . ?
C36A C41A H41A 109.5 . . ?
C36A C41A H41B 109.5 . . ?
C36A C41A H41C 109.5 . . ?
H41A C41A H41B 109.5 . . ?
H41A C41A H41C 109.5 . . ?
H41B C41A H41C 109.5 . . ?
P7 P11A Fe2 84.7(2) . . ?
P10A P11A Fe2 63.72(19) . . ?
P10A P11A P7 100.2(2) . . ?
P6B C17B H17C 109.3 . . ?
P6B C17B H17D 109.3 . . ?
H17C C17B H17D 107.9 . . ?
C16B C17B P6B 111.8(12) . . ?
C16B C17B H17C 109.3 . . ?
C16B C17B H17D 109.3 . . ?
C17B C16B H16C 110.5 . . ?
C17B C16B H16D 110.5 . . ?
H16C C16B H16D 108.7 . . ?
C15B C16B C17B 106.3(15) . . ?
C15B C16B H16C 110.5 . . ?
C15B C16B H16D 110.5 . . ?
C16B C15B H15C 108.4 . . ?
C16B C15B H15D 108.4 . . ?
C16B C15B P1 115.7(15) . . ?
H15C C15B H15D 107.4 . . ?
P1 C15B H15C 108.4 . . ?
P1 C15B H15D 108.4 . . ?
H45C C45B H45D 107.4 . . ?
C46B C45B H45C 108.4 . . ?
C46B C45B H45D 108.4 . . ?
C46B C45B C44B 116(3) . . ?
C44B C45B H45C 108.4 . . ?
C44B C45B H45D 108.4 . . ?
P12B C46B H46C 108.4 . . ?
P12B C46B H46D 108.4 . . ?
C45B C46B P12B 116(2) . . ?
C45B C46B H46C 108.4 . . ?
C45B C46B H46D 108.4 . . ?
H46C C46B H46D 107.4 . . ?
P7 C44B H44C 106.7 . . ?
P7 C44B H44D 106.7 . . ?
C45B C44B P7 122(3) . . ?
C45B C44B H44C 106.7 . . ?
C45B C44B H44D 106.7 . . ?
H44C C44B H44D 106.6 . . ?
C38B C37B Fe2 70(2) . . ?
C38B C37B C36B 104(3) . . ?
C38B C37B C42B 129(3) . . ?
C36B C37B Fe2 70(3) . . ?
C36B C37B C42B 126(3) . . ?
C42B C37B Fe2 119(2) . . ?
C38B C34B Fe2 73(2) . . ?
C38B C34B C35B 109(3) . . ?
C38B C34B C39B 120(3) . . ?
C35B C34B Fe2 79(2) . . ?
C35B C34B C39B 129(3) . . ?
C39B C34B Fe2 124(3) . . ?
C37B C38B Fe2 75(3) . . ?
C37B C38B C34B 109(3) . . ?
C37B C38B C43B 119(3) . . ?
C34B C38B Fe2 71(2) . . ?
C34B C38B C43B 132(3) . . ?
C43B C38B Fe2 117(2) . . ?
C34B C35B Fe2 66(2) . . ?
C34B C35B C40B 128(2) . . ?
C36B C35B Fe2 68(2) . . ?
C36B C35B C34B 103(3) . . ?
C36B C35B C40B 129(2) . . ?
C40B C35B Fe2 127(2) . . ?
C37B C36B Fe2 74(3) . . ?
C37B C36B C35B 113(3) . . ?
C37B C36B C41B 123(3) . . ?
C35B C36B Fe2 77(2) . . ?
C35B C36B C41B 122(3) . . ?
C41B C36B Fe2 131(2) . . ?
C37B C42B H42D 109.5 . . ?
C37B C42B H42E 109.5 . . ?
C37B C42B H42F 109.5 . . ?
H42D C42B H42E 109.5 . . ?
H42D C42B H42F 109.5 . . ?
H42E C42B H42F 109.5 . . ?
C34B C39B H39D 109.5 . . ?
C34B C39B H39E 109.5 . . ?
C34B C39B H39F 109.5 . . ?
H39D C39B H39E 109.5 . . ?
H39D C39B H39F 109.5 . . ?
H39E C39B H39F 109.5 . . ?
C38B C43B H43D 109.5 . . ?
C38B C43B H43E 109.5 . . ?
C38B C43B H43F 109.5 . . ?
H43D C43B H43E 109.5 . . ?
H43D C43B H43F 109.5 . . ?
H43E C43B H43F 109.5 . . ?
C36B C41B H41D 109.5 . . ?
C36B C41B H41E 109.5 . . ?
C36B C41B H41F 109.5 . . ?
H41D C41B H41E 109.5 . . ?
H41D C41B H41F 109.5 . . ?
H41E C41B H41F 109.5 . . ?
C35B C40B H40D 109.5 . . ?
C35B C40B H40E 109.5 . . ?
C35B C40B H40F 109.5 . . ?
H40D C40B H40E 109.5 . . ?
H40D C40B H40F 109.5 . . ?
H40E C40B H40F 109.5 . . ?
P5A Fe1 P4A 55.15(10) . . ?
P5A Fe1 P2 90.22(9) . . ?
P4A Fe1 P2 96.68(8) . . ?
C7A Fe1 P5A 121.3(2) . . ?
C7A Fe1 P4A 163.42(18) . . ?
C7A Fe1 C8A 39.3(2) . . ?
C7A Fe1 P2 99.58(15) . . ?
C7A Fe1 P3A 137.5(2) . . ?
C5A Fe1 P5A 136.3(3) . . ?
C5A Fe1 P4A 104.0(2) . . ?
C5A Fe1 C7A 66.8(2) . . ?
C5A Fe1 C6A 39.9(2) . . ?
C5A Fe1 C8A 66.2(2) . . ?
C5A Fe1 C9A 39.6(2) . . ?
C5A Fe1 P2 132.8(2) . . ?
C5A Fe1 P3A 102.0(2) . . ?
C6A Fe1 P5A 159.31(19) . . ?
C6A Fe1 P4A 139.3(2) . . ?
C6A Fe1 C7A 39.7(2) . . ?
C6A Fe1 C8A 66.1(2) . . ?
C6A Fe1 C9A 66.5(2) . . ?
C6A Fe1 P2 100.41(18) . . ?
C6A Fe1 P3A 105.1(2) . . ?
C8A Fe1 P5A 93.51(17) . . ?
C8A Fe1 P4A 125.0(2) . . ?
C8A Fe1 P2 130.8(2) . . ?
C8A Fe1 P3A 168.2(2) . . ?
C9A Fe1 P5A 100.4(2) . . ?
C9A Fe1 P4A 97.69(17) . . ?
C9A Fe1 C7A 66.3(2) . . ?
C9A Fe1 C8A 39.1(2) . . ?
C9A Fe1 P2 165.34(15) . . ?
C9A Fe1 P3A 131.1(2) . . ?
P2 Fe1 P3B 50.2(2) . . ?
P2 Fe1 P4B 86.67(17) . . ?
P2 Fe1 P5B 85.3(2) . . ?
P3A Fe1 P5A 95.61(16) . . ?
P3A Fe1 P4A 56.16(12) . . ?
P3A Fe1 P2 56.75(11) . . ?
C6B Fe1 P2 95.0(11) . . ?
C6B Fe1 C5B 41.1(6) . . ?
C6B Fe1 P3B 110.8(13) . . ?
C6B Fe1 P4B 152.5(13) . . ?
C6B Fe1 P5B 155.5(13) . . ?
C9B Fe1 P2 154.5(13) . . ?
C9B Fe1 C6B 70.5(14) . . ?
C9B Fe1 C5B 42.2(7) . . ?
C9B Fe1 C8B 43.7(7) . . ?
C9B Fe1 P3B 114.2(13) . . ?
C9B Fe1 P4B 96.9(11) . . ?
C9B Fe1 P5B 116.7(12) . . ?
C5B Fe1 P2 113.6(11) . . ?
C5B Fe1 P3B 94.1(10) . . ?
C5B Fe1 P4B 113.6(13) . . ?
C5B Fe1 P5B 157.1(13) . . ?
C7B Fe1 P2 111.9(13) . . ?
C7B Fe1 C6B 43.4(8) . . ?
C7B Fe1 C9B 72.3(14) . . ?
C7B Fe1 C5B 72.2(14) . . ?
C7B Fe1 C8B 45.0(8) . . ?
C7B Fe1 P3B 151.8(15) . . ?
C7B Fe1 P4B 157.1(15) . . ?
C7B Fe1 P5B 114.2(12) . . ?
C8B Fe1 P2 154.1(14) . . ?
C8B Fe1 C6B 74.8(14) . . ?
C8B Fe1 C5B 74.4(13) . . ?
C8B Fe1 P3B 155.6(14) . . ?
C8B Fe1 P4B 113.5(14) . . ?
C8B Fe1 P5B 94.4(11) . . ?
P4B Fe1 P3B 51.0(3) . . ?
P5B Fe1 P3B 88.2(3) . . ?
P5B Fe1 P4B 52.0(2) . . ?
C49B C50B H50B 119.9 . . ?
C49B C50B C51B 120(4) . . ?
C51B C50B H50B 119.9 . . ?
C50B C49B H49B 122.9 . . ?
C50B C49B C48B 114(5) . . ?
C48B C49B H49B 122.9 . . ?
C49B C48B H48B 114.9 . . ?
C47B C48B C49B 130(5) . . ?
C47B C48B H48B 114.9 . . ?
C48B C47B P12B 126(3) . . ?
C48B C47B C52B 110(4) . . ?
C52B C47B P12B 124(2) . . ?
C47B C52B H52B 117.7 . . ?
C51B C52B C47B 125(3) . . ?
C51B C52B H52B 117.7 . . ?
C50B C51B C52B 120(3) . . ?
C50B C51B H51B 120.0 . . ?
C52B C51B H51B 120.0 . . ?
C55B C56B H56B 122.6 . . ?
C55B C56B C57B 115(4) . . ?
C57B C56B H56B 122.6 . . ?
C56B C55B H55B 118.6 . . ?
C54B C55B C56B 123(4) . . ?
C54B C55B H55B 118.6 . . ?
C55B C54B H54B 119.3 . . ?
C55B C54B C53B 121(4) . . ?
C53B C54B H54B 119.3 . . ?
C54B C53B P12B 120(3) . . ?
C54B C53B C58B 116(3) . . ?
C58B C53B P12B 123(3) . . ?
C53B C58B H58B 119.3 . . ?
C53B C58B C57B 121(4) . . ?
C57B C58B H58B 119.3 . . ?
C56B C57B H57B 119.7 . . ?
C58B C57B C56B 121(4) . . ?
C58B C57B H57B 119.7 . . ?
C23B C22B H22B 119.5 . . ?
C21B C22B H22B 119.5 . . ?
C21B C22B C23B 121(3) . . ?
C22B C23B H23B 121.6 . . ?
C18B C23B C22B 117(4) . . ?
C18B C23B H23B 121.6 . . ?
C23B C18B P6B 115(2) . . ?
C23B C18B C19B 122(3) . . ?
C19B C18B P6B 123(2) . . ?
C18B C19B H19B 120.1 . . ?
C18B C19B C20B 120(3) . . ?
C20B C19B H19B 120.1 . . ?
C19B C20B H20B 120.6 . . ?
C21B C20B C19B 119(3) . . ?
C21B C20B H20B 120.6 . . ?
C22B C21B H21B 120.0 . . ?
C20B C21B C22B 120(2) . . ?
C20B C21B H21B 120.0 . . ?
C25B C24B P6B 110(2) . . ?
C25B C24B C29B 118(3) . . ?
C29B C24B P6B 132(2) . . ?
C24B C25B H25B 122.3 . . ?
C26B C25B C24B 115(3) . . ?
C26B C25B H25B 122.3 . . ?
C25B C26B H26B 116.4 . . ?
C25B C26B C27B 127(3) . . ?
C27B C26B H26B 116.4 . . ?
C26B C27B H27B 121.3 . . ?
C28B C27B C26B 117(3) . . ?
C28B C27B H27B 121.3 . . ?
C27B C28B H28B 122.2 . . ?
C27B C28B C29B 116(4) . . ?
C29B C28B H28B 122.2 . . ?
C24B C29B C28B 127(4) . . ?
C24B C29B H29B 116.7 . . ?
C28B C29B H29B 116.7 . . ?
P2 P3B Fe1 60.5(3) . . ?
P2 P3B P4B 102.7(5) . . ?
P4B P3B Fe1 62.7(3) . . ?
P3B P4B Fe1 66.3(4) . . ?
P3B P4B P5B 107.5(5) . . ?
P5B P4B Fe1 63.8(3) . . ?
P4B P5B Fe1 64.2(3) . . ?
P1 P5B Fe1 84.0(3) . . ?
P1 P5B P4B 103.1(4) . . ?
C15A P1 P5A 101.0(2) . . ?
C15A P1 P2 103.03(19) . . ?
C1 P1 P5A 121.1(2) . . ?
C1 P1 C15A 108.5(3) . . ?
C1 P1 P2 121.47(18) . . ?
C1 P1 P5B 111.6(3) . . ?
P2 P1 P5A 98.71(11) . . ?
C15B P1 C1 97.4(9) . . ?
C15B P1 P2 119.9(8) . . ?
C15B P1 P5B 107.3(8) . . ?
P5B P1 P2 98.9(3) . . ?
P8B P9B Fe2 62.8(4) . . ?
P10B P9B Fe2 59.8(4) . . ?
P10B P9B P8B 106.1(6) . . ?
P7 P8B Fe2 86.2(4) . . ?
P9B P8B Fe2 59.7(4) . . ?
P9B P8B P7 98.3(4) . . ?
P9B P10B Fe2 61.4(4) . . ?
P9B P10B P11B 101.6(8) . . ?
P11B P10B Fe2 59.6(9) . . ?
Fe2 P11B P7 89.9(8) . . ?
Fe2 P11B P10B 60.5(6) . . ?
P10B P11B P7 101.7(8) . . ?

loop_
_geom_bond_atom_site_label_1
_geom_bond_atom_site_label_2
_geom_bond_distance
_geom_bond_site_symmetry_2
_geom_bond_publ_flag
Fe2 P8A 2.359(3) . ?
Fe2 P10A 2.384(3) . ?
Fe2 P9A 2.373(3) . ?
Fe2 C38A 2.079(5) . ?
Fe2 C35A 2.068(6) . ?
Fe2 C34A 2.087(5) . ?
Fe2 C36A 2.031(6) . ?
Fe2 C37A 2.066(6) . ?
Fe2 P11A 2.365(8) . ?
Fe2 C37B 2.22(4) . ?
Fe2 C34B 2.13(4) . ?
Fe2 C38B 2.16(4) . ?
Fe2 C35B 2.29(4) . ?
Fe2 C36B 2.17(4) . ?
Fe2 P9B 2.179(10) . ?
Fe2 P8B 2.244(11) . ?
Fe2 P10B 2.146(12) . ?
Fe2 P11B 2.13(3) . ?
P7 P8A 2.147(3) . ?
P7 C30 1.867(6) . ?
P7 C44A 1.829(5) . ?
P7 P11A 2.140(4) . ?
P7 C44B 1.858(19) . ?
P7 P8B 2.205(10) . ?
P7 P11B 2.172(14) . ?
P8A P9A 2.139(3) . ?
P12A C47A 1.828(5) . ?
P12A C53A 1.853(6) . ?
P12A C46A 1.839(6) . ?
P10A P9A 2.148(4) . ?
P10A P11A 2.137(5) . ?
P5A P4A 2.136(4) . ?
P5A Fe1 2.307(4) . ?
P5A P1 2.186(4) . ?
P6A C24A 1.824(6) . ?
P6A C18A 1.832(8) . ?
P6A C17A 1.840(5) . ?
P4A P3A 2.153(4) . ?
P4A Fe1 2.308(3) . ?
C38A C34A 1.424(8) . ?
C38A C37A 1.437(8) . ?
C38A C43A 1.496(7) . ?
C58A H58A 0.9500 . ?
C58A C53A 1.390(8) . ?
C58A C57A 1.369(9) . ?
C48A H48A 0.9500 . ?
C48A C49A 1.387(8) . ?
C48A C47A 1.393(8) . ?
C29A H29A 0.9500 . ?
C29A C28A 1.394(12) . ?
C29A C24A 1.384(9) . ?
C35A C34A 1.430(8) . ?
C35A C36A 1.424(9) . ?
C35A C40A 1.501(8) . ?
C49A H49A 0.9500 . ?
C49A C50A 1.378(8) . ?
C34A C39A 1.498(7) . ?
C23A H23A 0.9500 . ?
C23A C18A 1.390(11) . ?
C23A C22A 1.396(12) . ?
C47A C52A 1.390(8) . ?
C7A C6A 1.427(7) . ?
C7A C8A 1.428(7) . ?
C7A C12A 1.492(7) . ?
C7A Fe1 2.107(5) . ?
C36A C37A 1.426(8) . ?
C36A C41A 1.513(8) . ?
C30 C31 1.524(8) . ?
C30 C32 1.528(8) . ?
C30 C33 1.527(7) . ?
C53A C54A 1.376(8) . ?
C28A H28A 0.9500 . ?
C28A C27A 1.384(13) . ?
C15A H15A 0.9900 . ?
C15A H15B 0.9900 . ?
C15A C16A 1.539(7) . ?
C15A P1 1.879(6) . ?
C5A C6A 1.425(8) . ?
C5A C9A 1.420(8) . ?
C5A C10A 1.514(8) . ?
C5A Fe1 2.079(6) . ?
C27A H27A 0.9500 . ?
C27A C26A 1.388(9) . ?
C6A C11A 1.497(8) . ?
C6A Fe1 2.097(6) . ?
C37A C42A 1.499(8) . ?
C8A C9A 1.421(8) . ?
C8A C13A 1.494(8) . ?
C8A Fe1 2.137(5) . ?
C1 C4 1.532(8) . ?
C1 C2 1.527(8) . ?
C1 C3 1.538(8) . ?
C1 P1 1.861(5) . ?
C25A H25A 0.9500 . ?
C25A C26A 1.374(9) . ?
C25A C24A 1.390(9) . ?
C9A C14A 1.500(8) . ?
C9A Fe1 2.106(6) . ?
C44A H44A 0.9900 . ?
C44A H44B 0.9900 . ?
C44A C45A 1.510(8) . ?
C26A H26A 0.9500 . ?
C52A H52A 0.9500 . ?
C52A C51A 1.377(8) . ?
C31 H31A 0.9800 . ?
C31 H31B 0.9800 . ?
C31 H31C 0.9800 . ?
C57A H57A 0.9500 . ?
C57A C56A 1.375(10) . ?
C18A C19A 1.394(10) . ?
C45A H45A 0.9900 . ?
C45A H45B 0.9900 . ?
C45A C46A 1.522(7) . ?
C4 H4A 0.9800 . ?
C4 H4B 0.9800 . ?
C4 H4C 0.9800 . ?
C43A H43A 0.9800 . ?
C43A H43B 0.9800 . ?
C43A H43C 0.9800 . ?
C16A H16A 0.9900 . ?
C16A H16B 0.9900 . ?
C16A C17A 1.533(7) . ?
C19A H19A 0.9500 . ?
C19A C20A 1.371(10) . ?
C56A H56A 0.9500 . ?
C56A C55A 1.370(11) . ?
C32 H32A 0.9800 . ?
C32 H32B 0.9800 . ?
C32 H32C 0.9800 . ?
C20A H20A 0.9500 . ?
C20A C21A 1.409(11) . ?
C46A H46A 0.9900 . ?
C46A H46B 0.9900 . ?
C50A H50A 0.9500 . ?
C50A C51A 1.383(9) . ?
C33 H33A 0.9800 . ?
C33 H33B 0.9800 . ?
C33 H33C 0.9800 . ?
C40A H40A 0.9800 . ?
C40A H40B 0.9800 . ?
C40A H40C 0.9800 . ?
C54A H54A 0.9500 . ?
C54A C55A 1.403(11) . ?
C2 H2A 0.9800 . ?
C2 H2B 0.9800 . ?
C2 H2C 0.9800 . ?
C17A H17A 0.9900 . ?
C17A H17B 0.9900 . ?
C39A H39A 0.9800 . ?
C39A H39B 0.9800 . ?
C39A H39C 0.9800 . ?
C22A H22A 0.9500 . ?
C22A C21A 1.374(12) . ?
C51A H51A 0.9500 . ?
C55A H55A 0.9500 . ?
C12A H12A 0.9800 . ?
C12A H12B 0.9800 . ?
C12A H12C 0.9800 . ?
C42A H42A 0.9800 . ?
C42A H42B 0.9800 . ?
C42A H42C 0.9800 . ?
C10A H10A 0.9800 . ?
C10A H10B 0.9800 . ?
C10A H10C 0.9800 . ?
C3 H3A 0.9800 . ?
C3 H3B 0.9800 . ?
C3 H3C 0.9800 . ?
C21A H21A 0.9500 . ?
C11A H11A 0.9800 . ?
C11A H11B 0.9800 . ?
C11A H11C 0.9800 . ?
C13A H13A 0.9800 . ?
C13A H13B 0.9800 . ?
C13A H13C 0.9800 . ?
C14A H14A 0.9800 . ?
C14A H14B 0.9800 . ?
C14A H14C 0.9800 . ?
P2 P3A 2.182(4) . ?
P2 Fe1 2.3258(14) . ?
P2 P3B 2.055(10) . ?
P2 P1 2.1390(16) . ?
P3A Fe1 2.265(5) . ?
P6B C17B 1.814(14) . ?
P6B C18B 1.89(3) . ?
P6B C24B 1.83(3) . ?
P12B C46B 1.838(18) . ?
P12B C47B 1.79(3) . ?
P12B C53B 1.81(3) . ?
C6B C5B 1.417(16) . ?
C6B C7B 1.412(16) . ?
C6B C11B 1.53(5) . ?
C6B Fe1 2.01(4) . ?
C9B C5B 1.411(15) . ?
C9B C8B 1.411(15) . ?
C9B C14B 1.61(5) . ?
C9B Fe1 1.88(3) . ?
C5B C10B 1.53(4) . ?
C5B Fe1 2.02(4) . ?
C7B C8B 1.411(16) . ?
C7B C12B 1.67(5) . ?
C7B Fe1 1.76(4) . ?
C8B C13B 1.47(5) . ?
C8B Fe1 1.91(3) . ?
C11B H11D 0.9800 . ?
C11B H11E 0.9800 . ?
C11B H11F 0.9800 . ?
C14B H14D 0.9800 . ?
C14B H14E 0.9800 . ?
C14B H14F 0.9800 . ?
C10B H10D 0.9800 . ?
C10B H10E 0.9800 . ?
C10B H10F 0.9800 . ?
C12B H12D 0.9800 . ?
C12B H12E 0.9800 . ?
C12B H12F 0.9800 . ?
C13B H13D 0.9800 . ?
C13B H13E 0.9800 . ?
C13B H13F 0.9800 . ?
C41A H41A 0.9800 . ?
C41A H41B 0.9800 . ?
C41A H41C 0.9800 . ?
C17B H17C 0.9900 . ?
C17B H17D 0.9900 . ?
C17B C16B 1.536(15) . ?
C16B H16C 0.9900 . ?
C16B H16D 0.9900 . ?
C16B C15B 1.524(16) . ?
C15B H15C 0.9900 . ?
C15B H15D 0.9900 . ?
C15B P1 1.66(2) . ?
C45B H45C 0.9900 . ?
C45B H45D 0.9900 . ?
C45B C46B 1.54(4) . ?
C45B C44B 1.65(5) . ?
C46B H46C 0.9900 . ?
C46B H46D 0.9900 . ?
C44B H44C 0.9900 . ?
C44B H44D 0.9900 . ?
C37B C38B 1.35(3) . ?
C37B C36B 1.35(3) . ?
C37B C42B 1.67(5) . ?
C34B C38B 1.35(3) . ?
C34B C35B 1.35(3) . ?
C34B C39B 1.56(6) . ?
C38B C43B 1.65(5) . ?
C35B C36B 1.35(3) . ?
C35B C40B 1.54(5) . ?
C36B C41B 1.55(5) . ?
C42B H42D 0.9800 . ?
C42B H42E 0.9800 . ?
C42B H42F 0.9800 . ?
C39B H39D 0.9800 . ?
C39B H39E 0.9800 . ?
C39B H39F 0.9800 . ?
C43B H43D 0.9800 . ?
C43B H43E 0.9800 . ?
C43B H43F 0.9800 . ?
C41B H41D 0.9800 . ?
C41B H41E 0.9800 . ?
C41B H41F 0.9800 . ?
C40B H40D 0.9800 . ?
C40B H40E 0.9800 . ?
C40B H40F 0.9800 . ?
Fe1 P3B 2.501(10) . ?
Fe1 P4B 2.427(7) . ?
Fe1 P5B 2.420(9) . ?
C50B H50B 0.9500 . ?
C50B C49B 1.375(15) . ?
C50B C51B 1.376(15) . ?
C49B H49B 0.9500 . ?
C49B C48B 1.380(15) . ?
C48B H48B 0.9500 . ?
C48B C47B 1.378(15) . ?
C47B C52B 1.379(15) . ?
C52B H52B 0.9500 . ?
C52B C51B 1.377(15) . ?
C51B H51B 0.9500 . ?
C56B H56B 0.9500 . ?
C56B C55B 1.36(3) . ?
C56B C57B 1.39(3) . ?
C55B H55B 0.9500 . ?
C55B C54B 1.34(3) . ?
C54B H54B 0.9500 . ?
C54B C53B 1.35(3) . ?
C53B C58B 1.38(3) . ?
C58B H58B 0.9500 . ?
C58B C57B 1.38(3) . ?
C57B H57B 0.9500 . ?
C22B H22B 0.9500 . ?
C22B C23B 1.36(2) . ?
C22B C21B 1.360(19) . ?
C23B H23B 0.9500 . ?
C23B C18B 1.36(2) . ?
C18B C19B 1.355(18) . ?
C19B H19B 0.9500 . ?
C19B C20B 1.364(18) . ?
C20B H20B 0.9500 . ?
C20B C21B 1.352(18) . ?
C21B H21B 0.9500 . ?
C24B C25B 1.366(17) . ?
C24B C29B 1.367(17) . ?
C25B H25B 0.9500 . ?
C25B C26B 1.363(17) . ?
C26B H26B 0.9500 . ?
C26B C27B 1.368(17) . ?
C27B H27B 0.9500 . ?
C27B C28B 1.365(18) . ?
C28B H28B 0.9500 . ?
C28B C29B 1.368(18) . ?
C29B H29B 0.9500 . ?
P3B P4B 2.121(9) . ?
P4B P5B 2.124(9) . ?
P5B P1 2.091(9) . ?
P9B P8B 2.130(11) . ?
P9B P10B 2.123(11) . ?
P10B P11B 2.134(14) . ?

loop_
_geom_torsion_atom_site_label_1
_geom_torsion_atom_site_label_2
_geom_torsion_atom_site_label_3
_geom_torsion_atom_site_label_4
_geom_torsion
_geom_torsion_site_symmetry_1
_geom_torsion_site_symmetry_2
_geom_torsion_site_symmetry_3
_geom_torsion_site_symmetry_4
_geom_torsion_publ_flag
Fe2 C38A C34A C35A -58.7(4) . . . . ?
Fe2 C38A C34A C39A 125.0(6) . . . . ?
Fe2 C38A C37A C36A 58.3(4) . . . . ?
Fe2 C38A C37A C42A -123.4(6) . . . . ?
Fe2 C35A C34A C38A 59.0(4) . . . . ?
Fe2 C35A C34A C39A -124.7(6) . . . . ?
Fe2 C35A C36A C37A -61.4(4) . . . . ?
Fe2 C35A C36A C41A 127.1(6) . . . . ?
Fe2 C36A C37A C38A -59.5(4) . . . . ?
Fe2 C36A C37A C42A 122.2(6) . . . . ?
Fe2 C37B C38B C34B -62(3) . . . . ?
Fe2 C37B C38B C43B 113(3) . . . . ?
Fe2 C37B C36B C35B 68(3) . . . . ?
Fe2 C37B C36B C41B -128(4) . . . . ?
Fe2 C34B C38B C37B 65(3) . . . . ?
Fe2 C34B C38B C43B -109(4) . . . . ?
Fe2 C34B C35B C36B -58(3) . . . . ?
Fe2 C34B C35B C40B 119(4) . . . . ?
Fe2 C35B C36B C37B -66(3) . . . . ?
Fe2 C35B C36B C41B 130(4) . . . . ?
P7 C44A C45A C46A 177.3(5) . . . . ?
P8A P7 C30 C31 -49.5(4) . . . . ?
P8A P7 C30 C32 -169.2(3) . . . . ?
P8A P7 C30 C33 68.7(5) . . . . ?
P8A P7 C44A C45A 151.3(5) . . . . ?
P12A C47A C52A C51A -176.2(6) . . . . ?
P12A C53A C54A C55A -179.1(6) . . . . ?
P6A C18A C19A C20A 178.5(5) . . . . ?
C58A C53A C54A C55A -0.8(11) . . . . ?
C58A C57A C56A C55A -2.3(11) . . . . ?
C48A C49A C50A C51A -0.8(13) . . . . ?
C48A C47A C52A C51A -1.2(10) . . . . ?
C29A C28A C27A C26A -0.2(18) . . . . ?
C35A C36A C37A Fe2 61.5(4) . . . . ?
C35A C36A C37A C38A 2.0(7) . . . . ?
C35A C36A C37A C42A -176.3(6) . . . . ?
C49A C48A C47A P12A 174.3(5) . . . . ?
C49A C48A C47A C52A -0.1(10) . . . . ?
C49A C50A C51A C52A -0.5(12) . . . . ?
C34A C38A C37A Fe2 -59.8(4) . . . . ?
C34A C38A C37A C36A -1.5(6) . . . . ?
C34A C38A C37A C42A 176.8(6) . . . . ?
C34A C35A C36A Fe2 59.7(4) . . . . ?
C34A C35A C36A C37A -1.7(7) . . . . ?
C34A C35A C36A C41A -173.1(6) . . . . ?
C23A C18A C19A C20A 0.5(10) . . . . ?
C23A C22A C21A C20A -2.6(12) . . . . ?
C47A P12A C53A C58A 154.4(6) . . . . ?
C47A P12A C53A C54A -27.2(6) . . . . ?
C47A P12A C46A C45A 177.2(4) . . . . ?
C47A C48A C49A C50A 1.1(11) . . . . ?
C47A C52A C51A C50A 1.6(11) . . . . ?
C7A C8A C9A C5A -1.1(7) . . . . ?
C7A C8A C9A C14A 179.3(6) . . . . ?
C7A C8A C9A Fe1 58.6(4) . . . . ?
C36A C35A C34A Fe2 -58.3(4) . . . . ?
C36A C35A C34A C38A 0.8(6) . . . . ?
C36A C35A C34A C39A 177.0(5) . . . . ?
C30 P7 C44A C45A -83.1(6) . . . . ?
C30 P7 C44B C45B -77(3) . . . . ?
C53A P12A C47A C48A 101.5(6) . . . . ?
C53A P12A C47A C52A -83.9(5) . . . . ?
C53A P12A C46A C45A 72.3(5) . . . . ?
C53A C58A C57A C56A 0.5(12) . . . . ?
C53A C54A C55A C56A -1.0(12) . . . . ?
C28A C29A C24A P6A -177.7(9) . . . . ?
C28A C29A C24A C25A 0.4(12) . . . . ?
C28A C27A C26A C25A 0.1(13) . . . . ?
C15A C16A C17A P6A 64.2(6) . . . . ?
C6A C7A C8A C9A 1.9(6) . . . . ?
C6A C7A C8A C13A -177.0(6) . . . . ?
C6A C7A C8A Fe1 60.5(4) . . . . ?
C6A C5A C9A C8A -0.2(7) . . . . ?
C6A C5A C9A C14A 179.5(6) . . . . ?
C6A C5A C9A Fe1 -61.4(4) . . . . ?
C37A C38A C34A Fe2 59.1(4) . . . . ?
C37A C38A C34A C35A 0.5(6) . . . . ?
C37A C38A C34A C39A -175.8(5) . . . . ?
C8A C7A C6A C5A -2.0(6) . . . . ?
C8A C7A C6A C11A 176.5(6) . . . . ?
C8A C7A C6A Fe1 -61.6(4) . . . . ?
C9A C5A C6A C7A 1.3(7) . . . . ?
C9A C5A C6A C11A -177.1(6) . . . . ?
C9A C5A C6A Fe1 61.7(4) . . . . ?
C44A P7 C30 C31 -165.9(4) . . . . ?
C44A P7 C30 C32 74.4(5) . . . . ?
C44A P7 C30 C33 -47.7(5) . . . . ?
C44A C45A C46A P12A 179.7(5) . . . . ?
C26A C25A C24A P6A 177.5(5) . . . . ?
C26A C25A C24A C29A -0.5(9) . . . . ?
C24A P6A C18A C23A -109.9(7) . . . . ?
C24A P6A C18A C19A 72.3(5) . . . . ?
C24A P6A C17A C16A -170.5(4) . . . . ?
C24A C29A C28A C27A 0.0(18) . . . . ?
C24A C25A C26A C27A 0.3(10) . . . . ?
C57A C58A C53A P12A 179.5(6) . . . . ?
C57A C58A C53A C54A 1.0(11) . . . . ?
C57A C56A C55A C54A 2.5(12) . . . . ?
C18A P6A C24A C29A -135.7(5) . . . . ?
C18A P6A C24A C25A 46.2(6) . . . . ?
C18A P6A C17A C16A 86.1(5) . . . . ?
C18A C23A C22A C21A 3.5(15) . . . . ?
C18A C19A C20A C21A 0.4(9) . . . . ?
C4 C1 P1 P5A 178.9(4) . . . . ?
C4 C1 P1 C15A -65.2(5) . . . . ?
C4 C1 P1 P2 53.7(5) . . . . ?
C4 C1 P1 C15B -78.4(8) . . . . ?
C4 C1 P1 P5B 169.6(4) . . . . ?
C43A C38A C34A Fe2 -124.4(6) . . . . ?
C43A C38A C34A C35A 176.9(5) . . . . ?
C43A C38A C34A C39A 0.6(9) . . . . ?
C43A C38A C37A Fe2 123.7(6) . . . . ?
C43A C38A C37A C36A -177.9(5) . . . . ?
C43A C38A C37A C42A 0.3(9) . . . . ?
C16A C15A P1 P5A -148.6(4) . . . . ?
C16A C15A P1 C1 83.2(5) . . . . ?
C16A C15A P1 P2 -46.8(4) . . . . ?
C19A C20A C21A C22A 0.6(10) . . . . ?
C46A P12A C47A C48A -0.7(6) . . . . ?
C46A P12A C47A C52A 173.9(5) . . . . ?
C46A P12A C53A C58A -100.6(6) . . . . ?
C46A P12A C53A C54A 77.8(5) . . . . ?
C40A C35A C34A Fe2 124.8(6) . . . . ?
C40A C35A C34A C38A -176.2(6) . . . . ?
C40A C35A C34A C39A 0.1(9) . . . . ?
C40A C35A C36A Fe2 -123.5(7) . . . . ?
C40A C35A C36A C37A 175.1(6) . . . . ?
C40A C35A C36A C41A 3.6(10) . . . . ?
C2 C1 P1 P5A 59.8(4) . . . . ?
C2 C1 P1 C15A 175.7(4) . . . . ?
C2 C1 P1 P2 -65.4(4) . . . . ?
C2 C1 P1 C15B 162.6(8) . . . . ?
C2 C1 P1 P5B 50.5(5) . . . . ?
C17A P6A C24A C29A 118.6(5) . . . . ?
C17A P6A C24A C25A -59.4(6) . . . . ?
C17A P6A C18A C23A -7.8(8) . . . . ?
C17A P6A C18A C19A 174.4(5) . . . . ?
C22A C23A C18A P6A 179.8(8) . . . . ?
C22A C23A C18A C19A -2.4(14) . . . . ?
C12A C7A C6A C5A -174.8(5) . . . . ?
C12A C7A C6A C11A 3.7(9) . . . . ?
C12A C7A C6A Fe1 125.6(6) . . . . ?
C12A C7A C8A C9A 174.9(5) . . . . ?
C12A C7A C8A C13A -4.0(9) . . . . ?
C12A C7A C8A Fe1 -126.5(6) . . . . ?
C10A C5A C6A C7A 178.5(6) . . . . ?
C10A C5A C6A C11A 0.0(10) . . . . ?
C10A C5A C6A Fe1 -121.2(6) . . . . ?
C10A C5A C9A C8A -177.3(6) . . . . ?
C10A C5A C9A C14A 2.4(10) . . . . ?
C10A C5A C9A Fe1 121.5(6) . . . . ?
C3 C1 P1 P5A -59.8(5) . . . . ?
C3 C1 P1 C15A 56.1(5) . . . . ?
C3 C1 P1 P2 175.0(3) . . . . ?
C3 C1 P1 C15B 43.0(8) . . . . ?
C3 C1 P1 P5B -69.1(5) . . . . ?
C13A C8A C9A C5A 177.8(6) . . . . ?
C13A C8A C9A C14A -1.8(10) . . . . ?
C13A C8A C9A Fe1 -122.5(6) . . . . ?
P6B C17B C16B C15B -174.9(14) . . . . ?
P6B C18B C19B C20B -177(2) . . . . ?
P6B C24B C25B C26B 175(2) . . . . ?
P6B C24B C29B C28B -176(4) . . . . ?
P12B C47B C52B C51B -179(3) . . . . ?
P12B C53B C58B C57B 179(3) . . . . ?
C6B C7B C8B C9B 9(4) . . . . ?
C6B C7B C8B C13B -168(4) . . . . ?
C6B C7B C8B Fe1 67(3) . . . . ?
C6B C7B Fe1 P2 73(2) . . . . ?
C6B C7B Fe1 C9B -80(2) . . . . ?
C6B C7B Fe1 C5B -35.7(17) . . . . ?
C6B C7B Fe1 C8B -121(3) . . . . ?
C6B C7B Fe1 P3B 28(4) . . . . ?
C6B C7B Fe1 P4B -144(3) . . . . ?
C6B C7B Fe1 P5B 168.0(19) . . . . ?
C5B C6B C7B C8B -9(5) . . . . ?
C5B C6B C7B C12B -168(3) . . . . ?
C5B C6B C7B Fe1 55(3) . . . . ?
C5B C9B C8B C7B -6(4) . . . . ?
C5B C9B C8B C13B 172(4) . . . . ?
C5B C9B C8B Fe1 -60(3) . . . . ?
C5B C9B Fe1 P2 -21(4) . . . . ?
C5B C9B Fe1 C6B 36.9(18) . . . . ?
C5B C9B Fe1 C7B 83(2) . . . . ?
C5B C9B Fe1 C8B 125(3) . . . . ?
C5B C9B Fe1 P3B -68(2) . . . . ?
C5B C9B Fe1 P4B -118(2) . . . . ?
C5B C9B Fe1 P5B -169(2) . . . . ?
C7B C6B C5B C9B 5(4) . . . . ?
C7B C6B C5B C10B -177(3) . . . . ?
C7B C6B C5B Fe1 -48(2) . . . . ?
C8B C9B C5B C6B 1(4) . . . . ?
C8B C9B C5B C10B -177(4) . . . . ?
C8B C9B C5B Fe1 57(3) . . . . ?
C8B C9B Fe1 P2 -146(3) . . . . ?
C8B C9B Fe1 C6B -88(2) . . . . ?
C8B C9B Fe1 C5B -125(3) . . . . ?
C8B C9B Fe1 C7B -42.3(17) . . . . ?
C8B C9B Fe1 P3B 167(2) . . . . ?
C8B C9B Fe1 P4B 117(2) . . . . ?
C8B C9B Fe1 P5B 66(2) . . . . ?
C8B C7B Fe1 P2 -165.6(17) . . . . ?
C8B C7B Fe1 C6B 121(3) . . . . ?
C8B C7B Fe1 C9B 41.2(16) . . . . ?
C8B C7B Fe1 C5B 85.5(19) . . . . ?
C8B C7B Fe1 P3B 150(2) . . . . ?
C8B C7B Fe1 P4B -23(4) . . . . ?
C8B C7B Fe1 P5B -71(2) . . . . ?
C11B C6B C5B C9B 178(4) . . . . ?
C11B C6B C5B C10B -4(6) . . . . ?
C11B C6B C5B Fe1 125(4) . . . . ?
C11B C6B C7B C8B 177(3) . . . . ?
C11B C6B C7B C12B 18(6) . . . . ?
C11B C6B C7B Fe1 -118(4) . . . . ?
C14B C9B C5B C6B 174(3) . . . . ?
C14B C9B C5B C10B -4(6) . . . . ?
C14B C9B C5B Fe1 -130(3) . . . . ?
C14B C9B C8B C7B -178(3) . . . . ?
C14B C9B C8B C13B 0(6) . . . . ?
C14B C9B C8B Fe1 128(3) . . . . ?
C14B C9B Fe1 P2 94(4) . . . . ?
C14B C9B Fe1 C6B 152(5) . . . . ?
C14B C9B Fe1 C5B 115(5) . . . . ?
C14B C9B Fe1 C7B -162(5) . . . . ?
C14B C9B Fe1 C8B -120(5) . . . . ?
C14B C9B Fe1 P3B 47(4) . . . . ?
C14B C9B Fe1 P4B -3(4) . . . . ?
C14B C9B Fe1 P5B -54(4) . . . . ?
C12B C7B C8B C9B 170(3) . . . . ?
C12B C7B C8B C13B -8(6) . . . . ?
C12B C7B C8B Fe1 -132(3) . . . . ?
C12B C7B Fe1 P2 -53(5) . . . . ?
C12B C7B Fe1 C6B -127(6) . . . . ?
C12B C7B Fe1 C9B 153(5) . . . . ?
C12B C7B Fe1 C5B -162(5) . . . . ?
C12B C7B Fe1 C8B 112(5) . . . . ?
C12B C7B Fe1 P3B -98(4) . . . . ?
C12B C7B Fe1 P4B 89(5) . . . . ?
C12B C7B Fe1 P5B 41(5) . . . . ?
C41A C36A C37A Fe2 -127.1(6) . . . . ?
C41A C36A C37A C38A 173.4(6) . . . . ?
C41A C36A C37A C42A -4.8(10) . . . . ?
P11A P7 C30 C31 72.8(4) . . . . ?
P11A P7 C30 C32 -46.9(5) . . . . ?
P11A P7 C30 C33 -169.0(4) . . . . ?
P11A P7 C44A C45A 46.0(6) . . . . ?
C17B P6B C18B C23B 110(3) . . . . ?
C17B P6B C18B C19B -74(3) . . . . ?
C17B P6B C24B C25B -172(2) . . . . ?
C17B P6B C24B C29B 5(3) . . . . ?
C17B C16B C15B P1 -175.8(15) . . . . ?
C16B C15B P1 C1 86.0(17) . . . . ?
C16B C15B P1 P2 -47(2) . . . . ?
C16B C15B P1 P5B -158.6(15) . . . . ?
C46B P12B C47B C48B -119(3) . . . . ?
C46B P12B C47B C52B 59(3) . . . . ?
C46B P12B C53B C54B -179(3) . . . . ?
C46B P12B C53B C58B -8(4) . . . . ?
C46B C45B C44B P7 162(3) . . . . ?
C44B P7 C30 C31 179.2(15) . . . . ?
C44B P7 C30 C32 59.5(16) . . . . ?
C44B P7 C30 C33 -62.6(16) . . . . ?
C44B C45B C46B P12B -61(4) . . . . ?
C34B C35B C36B Fe2 56(3) . . . . ?
C34B C35B C36B C37B -10(5) . . . . ?
C34B C35B C36B C41B -174(3) . . . . ?
C38B C37B C36B Fe2 -62(3) . . . . ?
C38B C37B C36B C35B 6(5) . . . . ?
C38B C37B C36B C41B 170(3) . . . . ?
C38B C34B C35B Fe2 67(3) . . . . ?
C38B C34B C35B C36B 9(5) . . . . ?
C38B C34B C35B C40B -174(4) . . . . ?
C35B C34B C38B Fe2 -71(3) . . . . ?
C35B C34B C38B C37B -6(5) . . . . ?
C35B C34B C38B C43B 180(4) . . . . ?
C36B C37B C38B Fe2 62(3) . . . . ?
C36B C37B C38B C34B 0(5) . . . . ?
C36B C37B C38B C43B 175(3) . . . . ?
C42B C37B C38B Fe2 -111(4) . . . . ?
C42B C37B C38B C34B -174(4) . . . . ?
C42B C37B C38B C43B 1(6) . . . . ?
C42B C37B C36B Fe2 112(4) . . . . ?
C42B C37B C36B C35B -180(4) . . . . ?
C42B C37B C36B C41B -16(6) . . . . ?
C39B C34B C38B Fe2 120(4) . . . . ?
C39B C34B C38B C37B -175(4) . . . . ?
C39B C34B C38B C43B 11(7) . . . . ?
C39B C34B C35B Fe2 -126(4) . . . . ?
C39B C34B C35B C36B 177(4) . . . . ?
C39B C34B C35B C40B -6(7) . . . . ?
C40B C35B C36B Fe2 -121(4) . . . . ?
C40B C35B C36B C37B 173(4) . . . . ?
C40B C35B C36B C41B 9(6) . . . . ?
Fe1 C7A C6A C5A 59.7(4) . . . . ?
Fe1 C7A C6A C11A -121.8(6) . . . . ?
Fe1 C7A C8A C9A -58.7(4) . . . . ?
Fe1 C7A C8A C13A 122.5(6) . . . . ?
Fe1 C5A C6A C7A -60.4(4) . . . . ?
Fe1 C5A C6A C11A 121.2(6) . . . . ?
Fe1 C5A C9A C8A 61.2(4) . . . . ?
Fe1 C5A C9A C14A -119.2(6) . . . . ?
Fe1 C8A C9A C5A -59.7(4) . . . . ?
Fe1 C8A C9A C14A 120.7(7) . . . . ?
Fe1 C6B C5B C9B 53(2) . . . . ?
Fe1 C6B C5B C10B -129(4) . . . . ?
Fe1 C6B C7B C8B -64(3) . . . . ?
Fe1 C6B C7B C12B 137(4) . . . . ?
Fe1 C9B C5B C6B -56(3) . . . . ?
Fe1 C9B C5B C10B 126(4) . . . . ?
Fe1 C9B C8B C7B 54(2) . . . . ?
Fe1 C9B C8B C13B -128(4) . . . . ?
Fe1 C7B C8B C9B -58(2) . . . . ?
Fe1 C7B C8B C13B 125(5) . . . . ?
C50B C49B C48B C47B -11(7) . . . . ?
C49B C50B C51B C52B -1(7) . . . . ?
C49B C48B C47B P12B -174(4) . . . . ?
C49B C48B C47B C52B 7(6) . . . . ?
C48B C47B C52B C51B 0(5) . . . . ?
C47B P12B C46B C45B -179(3) . . . . ?
C47B P12B C53B C54B -75(3) . . . . ?
C47B P12B C53B C58B 96(4) . . . . ?
C47B C52B C51B C50B -2(6) . . . . ?
C51B C50B C49B C48B 7(7) . . . . ?
C56B C55B C54B C53B 17(8) . . . . ?
C55B C56B C57B C58B 4(6) . . . . ?
C55B C54B C53B P12B 169(4) . . . . ?
C55B C54B C53B C58B -3(6) . . . . ?
C54B C53B C58B C57B -10(7) . . . . ?
C53B P12B C46B C45B -74(3) . . . . ?
C53B P12B C47B C48B 136(3) . . . . ?
C53B P12B C47B C52B -46(3) . . . . ?
C53B C58B C57B C56B 9(7) . . . . ?
C57B C56B C55B C54B -17(7) . . . . ?
C22B C23B C18B P6B -178(4) . . . . ?
C22B C23B C18B C19B 6(7) . . . . ?
C23B C22B C21B C20B 14(6) . . . . ?
C23B C18B C19B C20B -2(5) . . . . ?
C18B P6B C17B C16B -78.9(16) . . . . ?
C18B P6B C24B C25B 86(2) . . . . ?
C18B P6B C24B C29B -97(3) . . . . ?
C18B C19B C20B C21B 3(5) . . . . ?
C19B C20B C21B C22B -9(5) . . . . ?
C21B C22B C23B C18B -12(7) . . . . ?
C24B P6B C17B C16B 176.4(16) . . . . ?
C24B P6B C18B C23B -147(3) . . . . ?
C24B P6B C18B C19B 29(3) . . . . ?
C24B C25B C26B C27B 1(5) . . . . ?
C25B C24B C29B C28B 1(6) . . . . ?
C25B C26B C27B C28B 3(6) . . . . ?
C26B C27B C28B C29B -4(7) . . . . ?
C27B C28B C29B C24B 2(8) . . . . ?
C29B C24B C25B C26B -2(4) . . . . ?
P1 C15A C16A C17A -165.7(4) . . . . ?
P8B P7 C30 C31 -59.9(5) . . . . ?
P8B P7 C30 C32 -179.6(5) . . . . ?
P8B P7 C30 C33 58.3(6) . . . . ?
P8B P7 C44B C45B 144(3) . . . . ?
P11B P7 C30 C31 65.2(7) . . . . ?
P11B P7 C30 C32 -54.4(7) . . . . ?
P11B P7 C30 C33 -176.6(6) . . . . ?
P11B P7 C44B C45B 52(3) . . . . ?
